data_7214035
loop_
_publ_author_name
'Han, Bao-Xia'
'Wang, Chuan-Zeng'
'Chen, Kai'
'Xiao, Xin'
'Tao, Zhu'
'Xue, Sai-Feng'
'Zhang, Yun-Qian'
'Zhu, Qian-Jiang'

_publ_section_title
;
 Coordination and supramolecular assemblies of K+/Ln3+ to
 perhydroxycucurbit[5]uril in the presence of [PMo12O40]3&#x2212;:
 potential application in isolation of light lanthanides
;
_journal_issue 9
_journal_name_full CrystEngComm
_journal_page_first 1615
_journal_paper_doi 10.1039/c3ce42063a
_journal_volume 16
_journal_year 2014
_chemical_formula_moiety 'C30 H38 Cl K Ce N20 O25, P Mo12 O40, 13(H2 O)'
_chemical_formula_sum 'C30 H66 Ce Cl K Mo12 N20 O78 P'
_chemical_formula_weight 3351.95
_chemical_name_systematic
; 
 ? 
;
_space_group_IT_number 29
_symmetry_cell_setting orthorhombic
_symmetry_space_group_name_Hall 'P 2c -2ac'
_symmetry_space_group_name_H-M 'P c a 21'
_atom_sites_solution_hydrogens geom
_atom_sites_solution_primary direct
_atom_sites_solution_secondary difmap
_audit_creation_method SHELXL-97
_cell_angle_alpha 90.00
_cell_angle_beta 90.00
_cell_angle_gamma 90.00
_cell_formula_units_Z 8
_cell_length_a 46.525(7)
_cell_length_b 15.707(2)
_cell_length_c 22.889(3)
_cell_measurement_temperature 223(2)
_cell_volume 16727(4)
_computing_structure_refinement 'SHELXL-97 (Sheldrick, 1997)'
_computing_structure_solution 'SHELXS-97 (Sheldrick, 1990)'
_diffrn_ambient_temperature 223(2)
_diffrn_measured_fraction_theta_full 1.000
_diffrn_measured_fraction_theta_max 1.000
_diffrn_measurement_device_type 'Bruker Smart Apex2 CCD Detector'
_diffrn_measurement_method '\f and \w scan'
_diffrn_radiation_monochromator graphite
_diffrn_radiation_source 'fine-focus sealed tube'
_diffrn_radiation_type MoK\a
_diffrn_radiation_wavelength 0.71073
_diffrn_reflns_av_R_equivalents 0.0659
_diffrn_reflns_av_sigmaI/netI 0.0662
_diffrn_reflns_limit_h_max 55
_diffrn_reflns_limit_h_min -55
_diffrn_reflns_limit_k_max 18
_diffrn_reflns_limit_k_min -18
_diffrn_reflns_limit_l_max 27
_diffrn_reflns_limit_l_min -26
_diffrn_reflns_number 105636
_diffrn_reflns_theta_full 25.10
_diffrn_reflns_theta_max 25.10
_diffrn_reflns_theta_min 0.88
_exptl_absorpt_coefficient_mu 2.513
_exptl_absorpt_correction_T_max 0.6204
_exptl_absorpt_correction_T_min 0.5293
_exptl_absorpt_correction_type multi-scan
_exptl_absorpt_process_details 'SADABS (Bruker, 2008)'
_exptl_crystal_colour colorless
_exptl_crystal_density_diffrn 2.662
_exptl_crystal_density_method 'not measured'
_exptl_crystal_description prism
_exptl_crystal_F_000 12984
_exptl_crystal_size_max 0.29
_exptl_crystal_size_mid 0.23
_exptl_crystal_size_min 0.21
_platon_squeeze_details
;
;
_refine_diff_density_max 1.911
_refine_diff_density_min -1.502
_refine_diff_density_rms 0.170
_refine_ls_abs_structure_details 'Flack H D (1983), Acta Cryst. A39, 876-881'
_refine_ls_extinction_method none
_refine_ls_goodness_of_fit_ref 1.036
_refine_ls_hydrogen_treatment constr
_refine_ls_matrix_type full
_refine_ls_number_parameters 2347
_refine_ls_number_reflns 28977
_refine_ls_number_restraints 1
_refine_ls_restrained_S_all 1.036
_refine_ls_R_factor_all 0.0582
_refine_ls_R_factor_gt 0.0476
_refine_ls_shift/su_max 0.005
_refine_ls_shift/su_mean 0.001
_refine_ls_structure_factor_coef Fsqd
_refine_ls_weighting_details 'calc w=1/[\s^2^(Fo^2^)+(0.0435P)^2^+75.9989P] where P=(Fo^2^+2Fc^2^)/3'
_refine_ls_weighting_scheme calc
_refine_ls_wR_factor_gt 0.1070
_refine_ls_wR_factor_ref 0.1130
_reflns_number_gt 24789
_reflns_number_total 28977
_reflns_threshold_expression >2sigma(I)
_cod_data_source_file c3ce42063a.txt
_cod_data_source_block p2
_cod_original_cell_volume 16726(4)
_cod_database_code 7214035

loop_
_symmetry_equiv_pos_as_xyz
'x, y, z'
'-x, -y, z+1/2'
'x+1/2, -y, z'
'-x+1/2, y, z+1/2'

loop_
_atom_site_label
_atom_site_type_symbol
_atom_site_fract_x
_atom_site_fract_y
_atom_site_fract_z
_atom_site_U_iso_or_equiv
_atom_site_adp_type
_atom_site_occupancy
_atom_site_symmetry_multiplicity
_atom_site_calc_flag
_atom_site_refinement_flags
O9W O 0.5469(2) 1.0260(6) -0.1310(5) 0.136(2) Uani 1 1 d .
O10W O 0.29773(10) 0.5028(3) 0.40310(19) 0.0329(13) Uani 1 1 d .
O11W O 0.20183(11) 0.0103(3) 0.1863(2) 0.0433(15) Uani 1 1 d .
O12W O 0.4488(2) 1.4766(6) 0.0898(5) 0.136(2) Uani 1 1 d .
O13W O 0.2863(2) 1.1610(5) 0.1772(5) 0.164(5) Uani 1 1 d .
O14W O 0.32361(19) 0.6215(6) -0.0106(4) 0.136(2) Uani 1 1 d .
O15W O 0.2969(2) 0.7871(6) 0.1748(4) 0.148(4) Uani 1 1 d .
O16W O 0.0682(4) 0.1355(13) 0.2908(14) 0.609(17) Uani 1 1 d .
O1W O 0.15938(11) 0.4823(3) -0.0049(2) 0.0423(15) Uani 1 1 d .
O2W O 0.21773(11) 0.5569(4) 0.0183(2) 0.0542(17) Uani 1 1 d .
O3W O 0.21262(12) 0.3888(3) 0.0208(2) 0.0551(17) Uani 1 1 d .
O4W O 0.35631(17) 0.4692(5) 0.0198(3) 0.100(3) Uani 1 1 d .
O5W O 0.41164(9) 0.9891(3) 0.2792(2) 0.0289(13) Uani 1 1 d .
O6W O 0.46481(11) 1.0856(3) 0.2534(2) 0.0483(16) Uani 1 1 d .
O7W O 0.46891(11) 0.9131(4) 0.2518(2) 0.0540(17) Uani 1 1 d .
O8W O 0.38955(15) 0.9714(5) -0.2503(3) 0.092(3) Uani 1 1 d .
Ce1 Ce 0.183967(7) 0.47872(2) 0.094259(15) 0.01983(9) Uani 1 1 d .
Ce2 Ce 0.435442(8) 0.98896(2) 0.180395(16) 0.02145(9) Uani 1 1 d .
K1 K 0.15313(8) 0.48659(19) 0.3986(2) 0.180(2) Uani 1 1 d .
K2 K 0.40245(6) 0.98856(17) -0.12482(13) 0.0936(10) Uani 1 1 d .
Cl1 Cl 0.17335(4) 0.48446(10) 0.21548(8) 0.0338(5) Uani 1 1 d .
Cl2 Cl 0.42426(4) 0.99030(10) 0.05953(8) 0.0369(5) Uani 1 1 d .
O41 O 0.25193(10) -0.0367(2) 0.24026(18) 0.0275(12) Uani 1 1 d .
O42 O 0.20648(9) 0.1107(3) 0.4092(2) 0.0323(13) Uani 1 1 d .
O43 O 0.21816(10) -0.2000(3) 0.41452(19) 0.0327(13) Uani 1 1 d .
O44 O 0.26998(10) -0.1556(2) 0.6275(2) 0.0337(13) Uani 1 1 d .
O45 O 0.32530(10) -0.3402(2) 0.4549(2) 0.0370(13) Uani 1 1 d .
O46 O 0.40964(8) -0.1545(2) 0.4521(2) 0.0275(12) Uani 1 1 d .
O47 O 0.35407(10) -0.2026(3) 0.2706(2) 0.0333(13) Uani 1 1 d .
O48 O 0.34972(11) 0.1495(3) 0.2556(2) 0.0403(14) Uani 1 1 d .
O49 O 0.39745(9) 0.1887(3) 0.4465(2) 0.0384(14) Uani 1 1 d .
O50 O 0.30152(9) 0.3145(2) 0.40766(18) 0.0268(12) Uani 1 1 d .
O51 O 0.26714(9) 0.1578(2) 0.61201(19) 0.0279(12) Uani 1 1 d .
O52 O 0.36039(9) 0.0086(2) 0.6387(2) 0.0286(12) Uani 1 1 d .
O53 O 0.37622(8) -0.0738(2) 0.5372(2) 0.0276(12) Uani 1 1 d .
O54 O 0.30076(9) -0.2240(2) 0.53095(19) 0.0242(11) Uani 1 1 d .
O55 O 0.24974(8) -0.1554(2) 0.51395(18) 0.0226(11) Uani 1 1 d .
O56 O 0.26104(9) -0.1154(2) 0.35331(19) 0.0267(12) Uani 1 1 d .
O57 O 0.32180(8) -0.2036(2) 0.37399(18) 0.0213(11) Uani 1 1 d .
O58 O 0.34960(8) -0.1846(2) 0.4690(2) 0.0258(12) Uani 1 1 d .
O59 O 0.32010(9) -0.0804(2) 0.57399(19) 0.0263(12) Uani 1 1 d .
O60 O 0.27066(9) -0.0074(2) 0.56042(19) 0.0218(11) Uani 1 1 d .
O61 O 0.28949(8) 0.2120(2) 0.50668(16) 0.0181(10) Uani 1 1 d .
O62 O 0.39375(9) 0.0131(2) 0.4433(2) 0.0284(12) Uani 1 1 d .
O63 O 0.37062(8) 0.0946(2) 0.53249(17) 0.0189(10) Uani 1 1 d .
O64 O 0.35045(9) -0.0231(2) 0.28516(18) 0.0222(11) Uani 1 1 d .
O65 O 0.31189(9) 0.1620(2) 0.35201(18) 0.0241(11) Uani 1 1 d .
O66 O 0.25468(9) 0.0486(2) 0.34676(18) 0.0233(11) Uani 1 1 d .
O67 O 0.23724(8) -0.0333(2) 0.44032(18) 0.0240(11) Uani 1 1 d .
O68 O 0.27506(8) -0.2447(2) 0.43007(19) 0.0227(11) Uani 1 1 d .
O69 O 0.26068(9) 0.1878(2) 0.40714(18) 0.0249(12) Uani 1 1 d .
O70 O 0.29989(8) 0.0527(2) 0.26947(17) 0.0202(11) Uani 1 1 d .
O71 O 0.36159(9) 0.0972(2) 0.36732(19) 0.0293(12) Uani 1 1 d .
O72 O 0.33793(8) 0.1824(2) 0.4500(2) 0.0283(12) Uani 1 1 d .
O73 O 0.30261(8) -0.1151(2) 0.27657(19) 0.0242(11) Uani 1 1 d .
O74 O 0.24297(8) 0.1130(2) 0.50424(17) 0.0206(11) Uani 1 1 d .
O75 O 0.36762(8) -0.1093(2) 0.37493(19) 0.0246(11) Uani 1 1 d .
O76 O 0.31670(9) 0.0837(2) 0.5648(2) 0.0289(12) Uani 1 1 d .
O77 O 0.29501(8) -0.0950(2) 0.45997(17) 0.0182(10) Uani 1 1 d .
O78 O 0.31282(8) -0.0197(2) 0.36940(17) 0.0162(10) Uani 1 1 d .
O79 O 0.29067(8) 0.0635(2) 0.45146(18) 0.0210(11) Uani 1 1 d .
O80 O 0.33868(8) -0.0029(2) 0.46570(17) 0.0144(10) Uani 1 1 d .
O81 O 0.53276(9) 0.6789(3) 0.3561(2) 0.0349(13) Uani 1 1 d .
O82 O 0.54374(9) 0.3653(3) 0.3593(2) 0.0354(13) Uani 1 1 d .
O83 O 0.50101(11) 0.5142(3) 0.5279(2) 0.0387(14) Uani 1 1 d .
O84 O 0.44860(9) 0.1629(2) 0.3619(2) 0.0305(13) Uani 1 1 d .
O85 O 0.35288(10) 0.2902(2) 0.3296(2) 0.0415(15) Uani 1 1 d .
O86 O 0.34002(9) 0.6341(2) 0.3261(2) 0.0340(13) Uani 1 1 d .
O87 O 0.38728(10) 0.4711(3) 0.1387(2) 0.0366(14) Uani 1 1 d .
O88 O 0.47730(10) 0.6351(3) 0.1471(2) 0.0363(14) Uani 1 1 d .
O89 O 0.47978(9) 0.3233(3) 0.1594(2) 0.0336(13) Uani 1 1 d .
O90 O 0.42621(10) 0.8183(2) 0.3223(2) 0.0446(15) Uani 1 1 d .
O91 O 0.49967(9) 0.6328(2) 0.25816(19) 0.0238(11) Uani 1 1 d .
O92 O 0.44814(9) 0.7011(2) 0.2427(2) 0.0264(12) Uani 1 1 d .
O93 O 0.42830(8) 0.5607(2) 0.20009(19) 0.0237(11) Uani 1 1 d .
O94 O 0.39968(8) 0.6622(2) 0.3072(2) 0.0263(12) Uani 1 1 d .
O95 O 0.37788(9) 0.3836(2) 0.2435(2) 0.0316(13) Uani 1 1 d .
O96 O 0.35604(8) 0.4671(2) 0.3347(2) 0.0255(12) Uani 1 1 d .
O97 O 0.38876(9) 0.3809(2) 0.4071(2) 0.0310(13) Uani 1 1 d .
O98 O 0.41227(8) 0.2956(2) 0.3230(2) 0.0253(11) Uani 1 1 d .
O99 O 0.47604(8) 0.7224(2) 0.3437(2) 0.0291(12) Uani 1 1 d .
O100 O 0.42887(9) 0.6788(2) 0.4030(2) 0.0297(12) Uani 1 1 d .
O101 O 0.49065(9) 0.5934(2) 0.4192(2) 0.0269(12) Uani 1 1 d .
O102 O 0.51242(9) 0.5109(2) 0.3314(2) 0.0255(12) Uani 1 1 d .
O103 O 0.47831(9) 0.4863(2) 0.2120(2) 0.0236(12) Uani 1 1 d .
O104 O 0.48944(9) 0.2879(2) 0.3620(2) 0.0297(12) Uani 1 1 d .
O105 O 0.45217(10) 0.4237(2) 0.5031(2) 0.0308(13) Uani 1 1 d .
O106 O 0.40148(10) 0.5005(2) 0.4923(2) 0.0292(13) Uani 1 1 d .
O107 O 0.44940(9) 0.5930(2) 0.49553(19) 0.0236(11) Uani 1 1 d .
O108 O 0.49591(9) 0.4275(2) 0.42346(19) 0.0243(11) Uani 1 1 d .
O109 O 0.37297(9) 0.5531(2) 0.24008(19) 0.0266(12) Uani 1 1 d .
O110 O 0.38321(8) 0.5877(2) 0.40186(19) 0.0254(12) Uani 1 1 d .
O111 O 0.43968(9) 0.3165(2) 0.42161(19) 0.0252(11) Uani 1 1 d .
O112 O 0.45916(10) 0.2669(2) 0.2659(2) 0.0323(13) Uani 1 1 d .
O113 O 0.43140(9) 0.3951(2) 0.20712(18) 0.0250(11) Uani 1 1 d .
O114 O 0.50597(9) 0.3641(2) 0.2675(2) 0.0260(12) Uani 1 1 d .
O115 O 0.40332(11) 0.3286(3) 0.5211(2) 0.0428(14) Uani 1 1 d .
O116 O 0.39812(10) 0.6776(2) 0.5055(2) 0.0372(14) Uani 1 1 d .
O117 O 0.41069(9) 0.4821(2) 0.3129(2) 0.0265(12) Uani 1 1 d .
O118 O 0.45502(8) 0.5716(2) 0.31397(18) 0.0181(10) Uani 1 1 d .
O119 O 0.43841(9) 0.4971(2) 0.4038(2) 0.0264(12) Uani 1 1 d .
O120 O 0.45946(8) 0.4145(2) 0.32209(18) 0.0193(10) Uani 1 1 d .
P1 P 0.30933(3) -0.01333(8) 0.43616(7) 0.0155(4) Uani 1 1 d .
P2 P 0.44079(3) 0.49150(8) 0.33773(7) 0.0166(4) Uani 1 1 d .
Mo3 Mo 0.399886(12) 0.48007(3) 0.20662(3) 0.02820(15) Uani 1 1 d .
Mo4 Mo 0.468771(12) 0.36367(3) 0.22217(3) 0.02610(15) Uani 1 1 d .
Mo5 Mo 0.274147(11) -0.02641(3) 0.29886(2) 0.02196(14) Uani 1 1 d .
Mo6 Mo 0.370128(11) 0.57647(3) 0.32689(3) 0.02606(15) Uani 1 1 d .
Mo7 Mo 0.337467(12) 0.08392(3) 0.30819(2) 0.02330(14) Uani 1 1 d .
Mo8 Mo 0.509794(11) 0.39607(3) 0.34456(3) 0.02379(14) Uani 1 1 d .
Mo9 Mo 0.337252(11) -0.13471(3) 0.31721(2) 0.02225(14) Uani 1 1 d .
Mo10 Mo 0.370881(11) 0.11823(3) 0.45277(3) 0.02336(14) Uani 1 1 d .
Mo11 Mo 0.468587(12) 0.59942(3) 0.21324(3) 0.02715(15) Uani 1 1 d .
Mo12 Mo 0.240257(11) 0.08101(3) 0.42668(3) 0.02224(14) Uani 1 1 d .
Mo13 Mo 0.280059(12) -0.12072(3) 0.56010(2) 0.02212(14) Uani 1 1 d .
Mo14 Mo 0.380158(11) -0.09752(3) 0.45061(3) 0.02287(14) Uani 1 1 d .
Mo15 Mo 0.280251(11) 0.11502(3) 0.55016(2) 0.02053(14) Uani 1 1 d .
Mo16 Mo 0.316007(11) -0.23637(3) 0.45660(3) 0.02337(14) Uani 1 1 d .
Mo17 Mo 0.378848(11) 0.36075(3) 0.32410(3) 0.02816(15) Uani 1 1 d .
Mo18 Mo 0.434258(12) 0.71468(3) 0.31931(3) 0.02752(15) Uani 1 1 d .
Mo19 Mo 0.450590(12) 0.26865(3) 0.35130(3) 0.02396(14) Uani 1 1 d .
Mo20 Mo 0.500878(11) 0.63131(3) 0.34591(3) 0.02544(15) Uani 1 1 d .
Mo21 Mo 0.249885(12) -0.15398(3) 0.42613(3) 0.02315(14) Uani 1 1 d .
Mo22 Mo 0.414611(13) 0.39294(3) 0.46654(3) 0.02907(15) Uani 1 1 d .
Mo23 Mo 0.414313(12) 0.61165(3) 0.45890(3) 0.02719(15) Uani 1 1 d .
Mo24 Mo 0.349061(12) -0.00171(3) 0.56920(3) 0.02200(14) Uani 1 1 d .
Mo25 Mo 0.299306(11) 0.20872(3) 0.42062(3) 0.02198(14) Uani 1 1 d .
Mo26 Mo 0.477835(13) 0.50381(3) 0.47423(3) 0.02704(15) Uani 1 1 d .
C1 C 0.12254(13) 0.5965(4) 0.1370(3) 0.0221(5) Uani 1 1 d .
C2 C 0.08567(13) 0.5997(4) 0.2065(3) 0.0300(18) Uani 1 1 d .
C3 C 0.10491(15) 0.6847(4) 0.2101(3) 0.0336(19) Uani 1 1 d .
C4 C 0.10608(13) 0.6111(4) 0.2980(3) 0.0301(18) Uani 1 1 d .
C5 C 0.14667(14) 0.7341(4) 0.1503(3) 0.0266(17) Uani 1 1 d .
H5A H 0.1386 0.7905 0.1584 0.032 Uiso 1 1 calc R
H5B H 0.1504 0.7306 0.1083 0.032 Uiso 1 1 calc R
C6 C 0.13287(14) 0.7453(3) 0.2954(3) 0.0317(18) Uani 1 1 d .
H6A H 0.1290 0.7470 0.3374 0.038 Uiso 1 1 calc R
H6B H 0.1276 0.8010 0.2792 0.038 Uiso 1 1 calc R
C7 C 0.19575(12) 0.6728(3) 0.1643(3) 0.0211(16) Uani 1 1 d .
C8 C 0.17984(13) 0.7642(3) 0.2369(3) 0.0237(16) Uani 1 1 d .
C9 C 0.21099(13) 0.7318(3) 0.2523(3) 0.0218(16) Uani 1 1 d .
C10 C 0.18036(12) 0.6880(3) 0.3266(3) 0.0221(5) Uani 1 1 d .
C11 C 0.24569(12) 0.6414(3) 0.1917(3) 0.0213(16) Uani 1 1 d .
H11A H 0.2493 0.6403 0.1495 0.026 Uiso 1 1 calc R
H11B H 0.2601 0.6789 0.2095 0.026 Uiso 1 1 calc R
C12 C 0.23113(12) 0.6461(3) 0.3366(3) 0.0207(16) Uani 1 1 d .
H12A H 0.2267 0.6461 0.3784 0.025 Uiso 1 1 calc R
H12B H 0.2485 0.6802 0.3310 0.025 Uiso 1 1 calc R
C13 C 0.24362(13) 0.4836(3) 0.1817(3) 0.0221(5) Uani 1 1 d .
C14 C 0.25860(13) 0.5389(4) 0.2727(3) 0.0246(17) Uani 1 1 d .
C15 C 0.25918(12) 0.4373(4) 0.2754(3) 0.0226(16) Uani 1 1 d .
C16 C 0.22835(14) 0.4896(4) 0.3458(3) 0.0269(17) Uani 1 1 d .
C17 C 0.24702(12) 0.3270(4) 0.1970(3) 0.0225(16) Uani 1 1 d .
H17A H 0.2489 0.3254 0.1543 0.027 Uiso 1 1 calc R
H17B H 0.2622 0.2911 0.2135 0.027 Uiso 1 1 calc R
C18 C 0.23273(15) 0.3322(4) 0.3430(3) 0.038(2) Uani 1 1 d .
H18A H 0.2507 0.3003 0.3393 0.045 Uiso 1 1 calc R
H18B H 0.2285 0.3369 0.3848 0.045 Uiso 1 1 calc R
C19 C 0.19705(14) 0.2875(3) 0.1726(3) 0.0248(17) Uani 1 1 d .
C20 C 0.21357(14) 0.2395(4) 0.2629(3) 0.0278(17) Uani 1 1 d .
C21 C 0.18197(14) 0.2038(3) 0.2498(3) 0.0237(17) Uani 1 1 d .
C22 C 0.18311(13) 0.2857(3) 0.3362(3) 0.0235(16) Uani 1 1 d .
C23 C 0.14927(13) 0.2262(4) 0.1601(3) 0.0261(17) Uani 1 1 d .
H23A H 0.1526 0.2285 0.1178 0.031 Uiso 1 1 calc R
H23B H 0.1411 0.1703 0.1692 0.031 Uiso 1 1 calc R
C24 C 0.13553(14) 0.2259(4) 0.3071(3) 0.0307(18) Uani 1 1 d .
H24A H 0.1319 0.1682 0.2926 0.037 Uiso 1 1 calc R
H24B H 0.1320 0.2258 0.3493 0.037 Uiso 1 1 calc R
C25 C 0.12400(13) 0.3611(4) 0.1434(3) 0.0221(5) Uani 1 1 d .
C26 C 0.10655(14) 0.2775(4) 0.2191(3) 0.0277(17) Uani 1 1 d .
C27 C 0.08724(13) 0.3599(4) 0.2116(3) 0.0284(18) Uani 1 1 d .
C28 C 0.10648(13) 0.3575(4) 0.3051(3) 0.0275(17) Uani 1 1 d .
C29 C 0.08932(15) 0.4774(4) 0.1323(3) 0.0314(19) Uani 1 1 d .
H29A H 0.0946 0.4759 0.0909 0.038 Uiso 1 1 calc R
H29B H 0.0683 0.4769 0.1345 0.038 Uiso 1 1 calc R
C30 C 0.07568(13) 0.4823(4) 0.2806(3) 0.0305(19) Uani 1 1 d .
H30A H 0.0563 0.4793 0.2642 0.037 Uiso 1 1 calc R
H30B H 0.0739 0.4846 0.3232 0.037 Uiso 1 1 calc R
C31 C 0.44318(14) 1.1839(4) 0.1081(3) 0.0315(19) Uani 1 1 d .
C32 C 0.45677(15) 1.2460(4) 0.0211(3) 0.0305(19) Uani 1 1 d .
C33 C 0.42517(16) 1.2735(4) 0.0336(3) 0.0300(19) Uani 1 1 d .
C34 C 0.42664(14) 1.1990(3) -0.0553(3) 0.0279(18) Uani 1 1 d .
C35 C 0.39390(15) 1.2363(4) 0.1226(3) 0.0348(19) Uani 1 1 d .
H35A H 0.3847 1.2917 0.1164 0.042 Uiso 1 1 calc R
H35B H 0.3986 1.2314 0.1642 0.042 Uiso 1 1 calc R
C36 C 0.37896(13) 1.2436(4) -0.0217(3) 0.0318(18) Uani 1 1 d .
H36A H 0.3748 1.2455 -0.0637 0.038 Uiso 1 1 calc R
H36B H 0.3730 1.2981 -0.0049 0.038 Uiso 1 1 calc R
C37 C 0.37259(13) 1.0934(4) 0.1381(3) 0.0290(17) Uani 1 1 d .
C38 C 0.35070(13) 1.1762(4) 0.0647(3) 0.0221(16) Uani 1 1 d .
C39 C 0.33487(14) 1.0933(4) 0.0694(3) 0.0289(17) Uani 1 1 d .
C40 C 0.35479(13) 1.1005(4) -0.0237(3) 0.0221(5) Uani 1 1 d .
C41 C 0.33968(14) 0.9674(4) 0.1448(3) 0.0316(19) Uani 1 1 d .
H41A H 0.3452 0.9669 0.1861 0.038 Uiso 1 1 calc R
H41B H 0.3187 0.9627 0.1429 0.038 Uiso 1 1 calc R
C42 C 0.32650(15) 0.9702(4) -0.0035(3) 0.037(2) Uani 1 1 d .
H42A H 0.3077 0.9658 0.0157 0.044 Uiso 1 1 calc R
H42B H 0.3231 0.9701 -0.0458 0.044 Uiso 1 1 calc R
C43 C 0.37776(13) 0.8590(4) 0.1344(3) 0.0221(5) Uani 1 1 d .
C44 C 0.34046(13) 0.8507(4) 0.0667(3) 0.0221(5) Uani 1 1 d .
C45 C 0.36180(15) 0.7719(4) 0.0587(3) 0.035(2) Uani 1 1 d .
C46 C 0.35975(13) 0.8531(4) -0.0272(3) 0.0252(17) Uani 1 1 d .
C47 C 0.40660(13) 0.7317(4) 0.1169(3) 0.0246(17) Uani 1 1 d .
H47A H 0.4112 0.7387 0.1584 0.030 Uiso 1 1 calc R
H47B H 0.4003 0.6728 0.1109 0.030 Uiso 1 1 calc R
C48 C 0.39102(13) 0.7247(3) -0.0300(3) 0.0265(17) Uani 1 1 d .
H48A H 0.3866 0.7257 -0.0719 0.032 Uiso 1 1 calc R
H48B H 0.3878 0.6666 -0.0159 0.032 Uiso 1 1 calc R
C49 C 0.45266(12) 0.8044(3) 0.1025(3) 0.0251(17) Uani 1 1 d .
C50 C 0.43960(14) 0.7149(4) 0.0263(3) 0.0307(18) Uani 1 1 d .
C51 C 0.46893(15) 0.7547(3) 0.0129(3) 0.0318(19) Uani 1 1 d .
C52 C 0.43732(13) 0.7929(3) -0.0619(3) 0.0236(17) Uani 1 1 d .
C53 C 0.50182(13) 0.8514(4) 0.0760(3) 0.0326(19) Uani 1 1 d .
H53A H 0.5049 0.8489 0.1183 0.039 Uiso 1 1 calc R
H53B H 0.5174 0.8196 0.0572 0.039 Uiso 1 1 calc R
C54 C 0.48678(12) 0.8538(3) -0.0695(3) 0.0225(16) Uani 1 1 d .
H54A H 0.5054 0.8252 -0.0659 0.027 Uiso 1 1 calc R
H54B H 0.4823 0.8585 -0.1112 0.027 Uiso 1 1 calc R
C55 C 0.49575(13) 1.0064(3) 0.0871(3) 0.0221(5) Uani 1 1 d .
C56 C 0.50998(13) 0.9631(4) -0.0028(3) 0.0240(17) Uani 1 1 d .
C57 C 0.50799(14) 1.0623(4) -0.0018(3) 0.0265(17) Uani 1 1 d .
C58 C 0.47656(13) 1.0085(4) -0.0730(3) 0.0281(18) Uani 1 1 d .
C59 C 0.49308(13) 1.1642(3) 0.0832(3) 0.0221(5) Uani 1 1 d .
H59A H 0.4953 1.1633 0.1257 0.027 Uiso 1 1 calc R
H59B H 0.5070 1.2051 0.0674 0.027 Uiso 1 1 calc R
C60 C 0.47991(13) 1.1653(4) -0.0667(3) 0.0259(17) Uani 1 1 d .
H60A H 0.4756 1.1619 -0.1086 0.031 Uiso 1 1 calc R
H60B H 0.4967 1.2024 -0.0619 0.031 Uiso 1 1 calc R
N1 N 0.09937(11) 0.5553(3) 0.1565(2) 0.0230(9) Uani 1 1 d .
N2 N 0.12605(10) 0.6720(3) 0.1653(2) 0.0228(14) Uani 1 1 d .
N3 N 0.08965(11) 0.5610(3) 0.2601(2) 0.0238(14) Uani 1 1 d .
N4 N 0.11473(11) 0.6818(3) 0.2694(3) 0.0301(16) Uani 1 1 d .
N5 N 0.17413(11) 0.7256(3) 0.1817(2) 0.0201(13) Uani 1 1 d .
N6 N 0.21771(10) 0.6762(3) 0.2019(2) 0.0193(13) Uani 1 1 d .
N7 N 0.16377(11) 0.7325(3) 0.2867(2) 0.0225(14) Uani 1 1 d .
N8 N 0.20781(11) 0.6868(3) 0.3060(2) 0.0241(14) Uani 1 1 d .
N9 N 0.24931(11) 0.5576(3) 0.2144(2) 0.0222(13) Uani 1 1 d .
N10 N 0.25100(10) 0.4151(3) 0.2173(2) 0.0166(12) Uani 1 1 d .
N11 N 0.23724(10) 0.5589(3) 0.3186(2) 0.0218(13) Uani 1 1 d .
N12 N 0.23762(10) 0.4178(3) 0.3204(2) 0.0216(13) Uani 1 1 d .
N13 N 0.21938(11) 0.2925(3) 0.2132(2) 0.0230(14) Uani 1 1 d .
N14 N 0.17712(10) 0.2351(3) 0.1906(2) 0.0229(14) Uani 1 1 d .
N15 N 0.21083(11) 0.2840(3) 0.3170(2) 0.0230(9) Uani 1 1 d .
N16 N 0.16542(10) 0.2471(3) 0.2966(2) 0.0216(13) Uani 1 1 d .
N17 N 0.12937(10) 0.2897(3) 0.1755(2) 0.0204(13) Uani 1 1 d .
N18 N 0.09998(11) 0.4011(3) 0.1597(2) 0.0258(14) Uani 1 1 d .
N19 N 0.11598(11) 0.2826(3) 0.2802(2) 0.0251(14) Uani 1 1 d .
N20 N 0.09155(11) 0.4042(3) 0.2643(2) 0.0253(14) Uani 1 1 d .
N21 N 0.46473(11) 1.1918(3) 0.0690(2) 0.0233(14) Uani 1 1 d .
N22 N 0.41926(11) 1.2329(3) 0.0901(2) 0.0265(14) Uani 1 1 d .
N23 N 0.45455(10) 1.2043(3) -0.0355(2) 0.0239(14) Uani 1 1 d .
N24 N 0.40913(12) 1.2342(3) -0.0139(2) 0.0272(15) Uani 1 1 d .
N25 N 0.37350(11) 1.1686(3) 0.1067(2) 0.0285(15) Uani 1 1 d .
N26 N 0.34834(11) 1.0494(3) 0.1191(2) 0.0247(14) Uani 1 1 d .
N27 N 0.36187(11) 1.1754(3) 0.0048(2) 0.0266(15) Uani 1 1 d .
N28 N 0.33924(12) 1.0510(3) 0.0123(2) 0.0289(15) Uani 1 1 d .
N29 N 0.35234(11) 0.8931(3) 0.1161(2) 0.0294(15) Uani 1 1 d .
N30 N 0.38322(11) 0.7893(3) 0.1012(2) 0.0249(14) Uani 1 1 d .
N31 N 0.34307(12) 0.8956(3) 0.0112(2) 0.0320(16) Uani 1 1 d .
N32 N 0.37158(12) 0.7817(3) 0.0000(2) 0.0266(15) Uani 1 1 d .
N33 N 0.43236(11) 0.7473(3) 0.0823(3) 0.0304(16) Uani 1 1 d .
N34 N 0.47425(12) 0.8095(3) 0.0622(2) 0.0276(15) Uani 1 1 d .
N35 N 0.42128(12) 0.7462(3) -0.0220(2) 0.0310(16) Uani 1 1 d .
N36 N 0.46474(11) 0.8010(3) -0.0414(3) 0.0297(15) Uani 1 1 d .
N37 N 0.50335(11) 0.9387(3) 0.0575(2) 0.0268(15) Uani 1 1 d .
N38 N 0.49972(11) 1.0771(3) 0.0593(2) 0.0274(15) Uani 1 1 d .
N39 N 0.48911(11) 0.9377(3) -0.0453(2) 0.0272(14) Uani 1 1 d .
N40 N 0.48700(10) 1.0798(3) -0.0451(2) 0.0238(14) Uani 1 1 d .
O1 O 0.13852(8) 0.5703(3) 0.09665(19) 0.0256(11) Uani 1 1 d .
O2 O 0.19561(9) 0.6296(2) 0.11778(18) 0.0227(11) Uani 1 1 d .
O3 O 0.23512(9) 0.4808(2) 0.13219(18) 0.0230(11) Uani 1 1 d .
O4 O 0.19667(9) 0.3272(2) 0.12523(18) 0.0216(11) Uani 1 1 d .
O5 O 0.14041(8) 0.3853(2) 0.10206(17) 0.0212(11) Uani 1 1 d .
O6 O 0.11113(10) 0.5922(3) 0.3510(2) 0.0312(13) Uani 1 1 d .
O7 O 0.17214(10) 0.6591(3) 0.37278(19) 0.0300(12) Uani 1 1 d .
O8 O 0.21158(10) 0.4889(3) 0.3903(2) 0.0317(13) Uani 1 1 d .
O9 O 0.17501(10) 0.3161(3) 0.3822(2) 0.0359(14) Uani 1 1 d .
O10 O 0.11061(10) 0.3779(3) 0.3571(2) 0.0365(14) Uani 1 1 d .
O11 O 0.05643(9) 0.6125(3) 0.1964(2) 0.0371(14) Uani 1 1 d .
H11 H 0.0542 0.6370 0.1646 0.056 Uiso 1 1 calc R
O12 O 0.09007(9) 0.7598(2) 0.19737(19) 0.0316(13) Uani 1 1 d .
H12 H 0.0760 0.7642 0.2194 0.047 Uiso 1 1 calc R
O13 O 0.17690(10) 0.8519(2) 0.2307(2) 0.0323(13) Uani 1 1 d .
H13 H 0.1804 0.8755 0.2623 0.048 Uiso 1 1 calc R
O14 O 0.23144(10) 0.7948(3) 0.2580(2) 0.0341(13) Uani 1 1 d .
H14 H 0.2330 0.8210 0.2266 0.051 Uiso 1 1 calc R
O15 O 0.28399(9) 0.5787(3) 0.2855(2) 0.0358(13) Uani 1 1 d .
H15 H 0.2885 0.5687 0.3199 0.054 Uiso 1 1 calc R
O16 O 0.28515(9) 0.4018(3) 0.2904(2) 0.0350(13) Uani 1 1 d .
H16 H 0.2895 0.4164 0.3241 0.053 Uiso 1 1 calc R
O17 O 0.23507(10) 0.1777(2) 0.2630(2) 0.0334(13) Uani 1 1 d .
H17 H 0.2317 0.1423 0.2891 0.050 Uiso 1 1 calc R
O18 O 0.17793(10) 0.1184(2) 0.2569(2) 0.0321(13) Uani 1 1 d .
H18 H 0.1890 0.0921 0.2349 0.048 Uiso 1 1 calc R
O19 O 0.09413(9) 0.1999(3) 0.2054(2) 0.0342(13) Uani 1 1 d .
H19 H 0.0799 0.1919 0.2266 0.051 Uiso 1 1 calc R
O21 O 0.05801(9) 0.3444(3) 0.2038(2) 0.0329(13) Uani 1 1 d .
H21 H 0.0519 0.3154 0.2315 0.049 Uiso 1 1 calc R
O21' O 0.44379(9) 1.1437(3) 0.15355(19) 0.0271(12) Uani 1 1 d .
O22 O 0.38860(8) 1.0704(2) 0.17570(19) 0.0239(11) Uani 1 1 d .
O23 O 0.39247(9) 0.8882(3) 0.17438(19) 0.0278(12) Uani 1 1 d .
O24 O 0.45135(9) 0.8433(2) 0.14855(18) 0.0260(12) Uani 1 1 d .
O25 O 0.48597(9) 1.0028(3) 0.1404(2) 0.0272(12) Uani 1 1 d .
O26 O 0.41918(10) 1.1651(3) -0.1005(2) 0.0310(13) Uani 1 1 d .
O27 O 0.35975(10) 1.0826(3) -0.0742(2) 0.0346(13) Uani 1 1 d .
O28 O 0.36269(9) 0.8712(3) -0.0797(2) 0.0290(12) Uani 1 1 d .
O29 O 0.42748(10) 0.8234(3) -0.1070(2) 0.0351(13) Uani 1 1 d .
O30 O 0.46039(11) 1.0060(3) -0.1118(2) 0.0342(14) Uani 1 1 d .
O31 O 0.47581(11) 1.3131(3) 0.0163(2) 0.0409(15) Uani 1 1 d .
H31 H 0.4769 1.3384 0.0480 0.061 Uiso 1 1 calc R
O32 O 0.41950(11) 1.3572(3) 0.0378(2) 0.0479(16) Uani 1 1 d .
H32 H 0.4289 1.3778 0.0652 0.072 Uiso 1 1 calc R
O33 O 0.33596(10) 1.2492(3) 0.0768(2) 0.0365(13) Uani 1 1 d .
H33 H 0.3218 1.2529 0.0548 0.055 Uiso 1 1 calc R
O34 O 0.30617(9) 1.0973(3) 0.0778(2) 0.0372(14) Uani 1 1 d .
H34 H 0.3027 1.1229 0.1087 0.056 Uiso 1 1 calc R
O35 O 0.31199(10) 0.8308(3) 0.0731(2) 0.0392(14) Uani 1 1 d .
H35 H 0.3096 0.8044 0.1041 0.059 Uiso 1 1 calc R
O36 O 0.35048(11) 0.6926(3) 0.0691(2) 0.0443(15) Uani 1 1 d .
H36 H 0.3378 0.6822 0.0445 0.066 Uiso 1 1 calc R
O37 O 0.43889(11) 0.6264(3) 0.0245(2) 0.0472(16) Uani 1 1 d .
H37 H 0.4494 0.6070 0.0506 0.071 Uiso 1 1 calc R
O38 O 0.49179(10) 0.6998(3) 0.0087(2) 0.0405(14) Uani 1 1 d .
H38 H 0.4888 0.6652 -0.0180 0.061 Uiso 1 1 calc R
O39 O 0.53636(8) 0.9305(3) -0.0184(2) 0.0281(12) Uani 1 1 d .
H39 H 0.5411 0.9496 -0.0508 0.042 Uiso 1 1 calc R
O40 O 0.53258(9) 1.1069(3) -0.01520(19) 0.0309(13) Uani 1 1 d .
H40 H 0.5370 1.0978 -0.0498 0.046 Uiso 1 1 calc R

loop_
_atom_site_aniso_label
_atom_site_aniso_U_11
_atom_site_aniso_U_22
_atom_site_aniso_U_33
_atom_site_aniso_U_23
_atom_site_aniso_U_13
_atom_site_aniso_U_12
O9W 0.108(4) 0.170(5) 0.130(5) 0.012(4) 0.032(4) -0.018(4)
O10W 0.033(3) 0.056(3) 0.009(2) -0.012(2) 0.003(2) -0.007(2)
O11W 0.054(3) 0.050(3) 0.025(3) -0.003(2) -0.002(3) 0.004(2)
O12W 0.108(4) 0.170(5) 0.130(5) 0.012(4) 0.032(4) -0.018(4)
O13W 0.245(11) 0.099(6) 0.147(9) -0.003(6) 0.049(8) 0.059(6)
O14W 0.108(4) 0.170(5) 0.130(5) 0.012(4) 0.032(4) -0.018(4)
O15W 0.170(9) 0.156(8) 0.119(8) 0.028(6) 0.042(7) -0.012(7)
O16W 0.387(17) 0.29(2) 1.15(5) 0.14(3) -0.50(2) -0.121(16)
O1W 0.056(3) 0.057(3) 0.014(3) 0.003(2) -0.007(2) -0.012(2)
O2W 0.051(3) 0.083(4) 0.028(3) 0.013(3) -0.006(3) -0.014(3)
O3W 0.084(4) 0.044(3) 0.037(3) 0.001(2) 0.019(3) 0.025(3)
O4W 0.098(5) 0.136(6) 0.066(5) -0.018(4) -0.007(4) -0.015(5)
O5W 0.008(2) 0.048(2) 0.031(3) 0.005(2) 0.001(2) 0.0047(18)
O6W 0.052(3) 0.049(3) 0.043(3) -0.017(2) 0.005(3) -0.007(2)
O7W 0.036(3) 0.087(4) 0.039(3) 0.020(3) 0.007(3) 0.017(3)
O8W 0.068(4) 0.162(6) 0.045(4) 0.021(4) -0.009(4) -0.019(4)
Ce1 0.02081(17) 0.02345(14) 0.01523(18) -0.00153(14) -0.00075(15) 0.00220(13)
Ce2 0.02043(17) 0.02850(15) 0.01542(19) -0.00069(15) 0.00012(16) 0.00176(14)
K1 0.114(2) 0.0831(18) 0.342(6) 0.024(3) -0.076(3) 0.0035(17)
K2 0.0864(18) 0.1099(18) 0.0845(19) 0.0062(15) -0.0086(16) 0.0010(15)
Cl1 0.0346(9) 0.0414(8) 0.0253(9) -0.0006(7) 0.0023(8) 0.0002(7)
Cl2 0.0444(10) 0.0433(8) 0.0231(10) -0.0012(7) -0.0009(9) 0.0036(8)
O41 0.040(3) 0.030(2) 0.012(2) -0.0046(18) -0.004(2) 0.000(2)
O42 0.021(2) 0.041(2) 0.035(3) -0.002(2) 0.000(2) 0.0095(19)
O43 0.046(3) 0.031(2) 0.021(3) 0.0061(19) -0.006(2) -0.016(2)
O44 0.044(3) 0.021(2) 0.036(3) 0.0087(19) 0.010(2) -0.0036(19)
O45 0.046(3) 0.024(2) 0.041(3) -0.005(2) 0.008(2) 0.006(2)
O46 0.020(2) 0.0232(19) 0.039(3) -0.0098(19) -0.007(2) 0.0005(16)
O47 0.036(3) 0.032(2) 0.032(3) -0.007(2) -0.001(2) 0.004(2)
O48 0.052(3) 0.035(2) 0.034(3) -0.002(2) 0.012(2) -0.012(2)
O49 0.027(2) 0.032(2) 0.056(3) -0.007(2) 0.011(2) -0.0096(19)
O50 0.040(2) 0.0173(18) 0.023(2) 0.0043(17) 0.011(2) 0.0071(18)
O51 0.028(2) 0.029(2) 0.026(3) -0.0009(19) 0.008(2) 0.0073(18)
O52 0.024(2) 0.031(2) 0.031(3) 0.0001(19) -0.001(2) 0.0021(18)
O53 0.015(2) 0.028(2) 0.040(3) 0.0072(19) 0.006(2) 0.0012(17)
O54 0.024(2) 0.0196(18) 0.030(3) -0.0032(18) 0.006(2) -0.0023(17)
O55 0.019(2) 0.0275(19) 0.021(2) -0.0046(18) -0.0053(19) -0.0050(17)
O56 0.031(2) 0.0205(18) 0.028(3) -0.0020(18) 0.009(2) -0.0052(17)
O57 0.017(2) 0.0233(19) 0.023(2) 0.0040(17) 0.0064(18) -0.0001(16)
O58 0.018(2) 0.0202(18) 0.039(3) -0.0015(19) 0.005(2) -0.0011(16)
O59 0.032(2) 0.0235(19) 0.023(2) 0.0006(18) -0.002(2) -0.0030(18)
O60 0.025(2) 0.0134(16) 0.026(2) 0.0079(17) -0.006(2) -0.0010(16)
O61 0.033(2) 0.0133(17) 0.008(2) -0.0024(15) 0.0007(18) -0.0001(16)
O62 0.017(2) 0.0265(19) 0.042(3) -0.0024(19) 0.003(2) -0.0028(17)
O63 0.020(2) 0.0219(18) 0.015(2) -0.0045(16) -0.0061(18) -0.0070(16)
O64 0.026(2) 0.0184(18) 0.022(2) 0.0042(17) 0.0131(19) 0.0003(17)
O65 0.030(2) 0.0186(18) 0.024(2) 0.0044(18) 0.002(2) 0.0021(17)
O66 0.031(2) 0.0231(18) 0.016(2) -0.0009(18) 0.0033(19) -0.0005(17)
O67 0.023(2) 0.0255(19) 0.023(3) -0.0036(18) 0.0015(19) -0.0078(17)
O68 0.0173(19) 0.0180(17) 0.033(3) -0.0011(18) 0.0046(19) -0.0089(15)
O69 0.038(2) 0.0143(17) 0.023(2) 0.0069(17) 0.000(2) 0.0048(17)
O70 0.017(2) 0.0270(19) 0.017(2) 0.0001(17) -0.0043(18) -0.0050(17)
O71 0.037(2) 0.025(2) 0.025(3) -0.0029(18) 0.008(2) -0.0026(19)
O72 0.019(2) 0.0254(19) 0.040(3) -0.0039(19) 0.003(2) 0.0052(17)
O73 0.018(2) 0.0253(19) 0.029(3) 0.0012(18) -0.0026(19) 0.0043(17)
O74 0.021(2) 0.0292(19) 0.012(2) -0.0018(17) 0.0004(18) 0.0025(17)
O75 0.022(2) 0.0231(19) 0.029(3) -0.0043(18) 0.004(2) 0.0002(17)
O76 0.028(2) 0.0244(19) 0.034(3) 0.0000(19) 0.009(2) 0.0004(18)
O77 0.0195(19) 0.0179(17) 0.017(2) -0.0007(17) -0.0062(18) -0.0034(15)
O78 0.0159(19) 0.0177(17) 0.015(2) 0.0009(16) 0.0043(18) 0.0021(15)
O79 0.023(2) 0.0077(15) 0.032(2) 0.0003(17) 0.002(2) 0.0024(15)
O80 0.0179(19) 0.0148(16) 0.010(2) 0.0010(15) 0.0074(17) -0.0020(15)
O81 0.024(2) 0.034(2) 0.046(3) 0.002(2) 0.003(2) -0.0051(19)
O82 0.031(2) 0.030(2) 0.045(3) -0.004(2) 0.008(2) 0.0088(19)
O83 0.042(3) 0.039(2) 0.035(3) 0.002(2) 0.001(3) 0.008(2)
O84 0.040(3) 0.0180(18) 0.034(3) -0.0007(18) 0.009(2) 0.0071(18)
O85 0.040(3) 0.0197(19) 0.065(4) -0.008(2) 0.015(3) -0.0046(19)
O86 0.029(2) 0.024(2) 0.049(3) -0.010(2) -0.002(2) 0.0054(18)
O87 0.037(3) 0.045(3) 0.028(3) -0.011(2) -0.011(2) 0.003(2)
O88 0.036(3) 0.034(2) 0.039(3) 0.019(2) 0.005(2) 0.001(2)
O89 0.032(2) 0.035(2) 0.034(3) -0.002(2) 0.009(2) -0.004(2)
O90 0.054(3) 0.019(2) 0.061(4) 0.006(2) 0.013(3) 0.007(2)
O91 0.024(2) 0.0212(18) 0.026(2) 0.0022(18) 0.008(2) -0.0022(17)
O92 0.024(2) 0.0121(17) 0.043(3) 0.0072(18) 0.004(2) 0.0060(16)
O93 0.015(2) 0.0256(19) 0.030(3) 0.0050(18) 0.0034(19) 0.0044(16)
O94 0.019(2) 0.0258(19) 0.034(3) 0.0050(19) 0.001(2) 0.0029(17)
O95 0.027(2) 0.0190(19) 0.049(3) -0.007(2) 0.007(2) -0.0023(18)
O96 0.017(2) 0.028(2) 0.031(3) -0.0077(19) 0.010(2) -0.0023(17)
O97 0.036(2) 0.0149(18) 0.042(3) 0.0016(19) 0.017(2) 0.0037(17)
O98 0.018(2) 0.0213(18) 0.036(3) -0.0098(19) 0.005(2) 0.0045(16)
O99 0.015(2) 0.0217(19) 0.050(3) -0.006(2) 0.000(2) -0.0016(16)
O100 0.034(2) 0.0209(19) 0.034(3) 0.0027(19) 0.007(2) 0.0019(18)
O101 0.026(2) 0.0212(19) 0.033(3) 0.0005(19) 0.004(2) 0.0015(17)
O102 0.029(2) 0.0126(17) 0.035(3) 0.0004(17) 0.010(2) 0.0044(16)
O103 0.018(2) 0.0241(18) 0.028(3) 0.0038(18) 0.005(2) 0.0010(17)
O104 0.032(2) 0.0163(18) 0.041(3) 0.0056(18) 0.017(2) 0.0081(17)
O105 0.038(3) 0.025(2) 0.029(3) -0.0019(19) 0.011(2) -0.0003(19)
O106 0.041(3) 0.0204(19) 0.027(3) -0.0057(18) 0.008(2) -0.0043(18)
O107 0.024(2) 0.0180(18) 0.029(3) -0.0022(18) 0.003(2) 0.0000(17)
O108 0.036(2) 0.0177(17) 0.020(2) 0.0027(18) 0.006(2) -0.0040(17)
O109 0.026(2) 0.0195(18) 0.034(3) -0.0047(18) -0.005(2) 0.0027(17)
O110 0.018(2) 0.031(2) 0.027(3) -0.0033(19) 0.003(2) -0.0061(17)
O111 0.035(2) 0.0178(18) 0.022(2) -0.0019(18) 0.011(2) -0.0028(17)
O112 0.043(3) 0.0232(19) 0.031(3) -0.0015(19) 0.004(2) 0.0073(19)
O113 0.026(2) 0.033(2) 0.016(2) 0.0026(18) 0.0063(19) -0.0013(18)
O114 0.024(2) 0.0234(19) 0.030(3) -0.0017(19) 0.000(2) 0.0058(17)
O115 0.069(3) 0.026(2) 0.033(3) -0.007(2) 0.031(3) -0.018(2)
O116 0.044(3) 0.021(2) 0.047(3) -0.013(2) 0.018(2) 0.005(2)
O117 0.018(2) 0.0155(17) 0.046(3) -0.0009(19) 0.002(2) -0.0044(16)
O118 0.0145(18) 0.0138(16) 0.026(2) 0.0020(17) -0.0028(18) -0.0032(15)
O119 0.029(2) 0.0114(17) 0.039(3) -0.0117(18) 0.006(2) 0.0051(16)
O120 0.026(2) 0.0105(16) 0.022(2) -0.0055(16) 0.0101(19) -0.0019(15)
P1 0.0142(7) 0.0126(6) 0.0197(9) 0.0020(6) 0.0005(7) -0.0007(5)
P2 0.0195(7) 0.0132(6) 0.0170(9) -0.0010(6) 0.0060(7) -0.0013(5)
Mo3 0.0241(3) 0.0319(3) 0.0286(3) -0.0032(2) 0.0020(3) 0.0007(2)
Mo4 0.0313(3) 0.0225(2) 0.0245(3) -0.0005(2) 0.0055(3) 0.0076(2)
Mo5 0.0237(3) 0.0238(2) 0.0185(3) -0.0008(2) -0.0011(2) 0.0010(2)
Mo6 0.0189(3) 0.0214(2) 0.0379(4) -0.0053(2) 0.0033(3) 0.0028(2)
Mo7 0.0279(3) 0.0200(2) 0.0220(3) -0.0010(2) 0.0085(2) -0.0038(2)
Mo8 0.0197(3) 0.0192(2) 0.0325(3) 0.0014(2) 0.0055(2) 0.0030(2)
Mo9 0.0235(3) 0.0188(2) 0.0244(3) -0.0042(2) 0.0026(2) 0.0027(2)
Mo10 0.0196(2) 0.0188(2) 0.0316(3) -0.0007(2) 0.0021(2) -0.0050(2)
Mo11 0.0297(3) 0.0226(2) 0.0292(3) 0.0069(2) 0.0047(3) -0.0012(2)
Mo12 0.0189(3) 0.0229(2) 0.0249(3) 0.0001(2) 0.0009(2) 0.0030(2)
Mo13 0.0272(3) 0.0199(2) 0.0192(3) 0.0028(2) 0.0024(2) -0.0047(2)
Mo14 0.0180(2) 0.0214(2) 0.0292(3) -0.0025(2) -0.0014(2) 0.0030(2)
Mo15 0.0239(3) 0.0194(2) 0.0184(3) -0.0011(2) 0.0033(2) 0.0019(2)
Mo16 0.0258(3) 0.0134(2) 0.0309(3) 0.0013(2) 0.0009(3) -0.0002(2)
Mo17 0.0219(3) 0.0199(2) 0.0427(4) -0.0029(2) 0.0054(3) -0.0053(2)
Mo18 0.0247(3) 0.0139(2) 0.0440(4) 0.0010(2) 0.0068(3) 0.0012(2)
Mo19 0.0269(3) 0.0133(2) 0.0317(3) 0.0011(2) 0.0082(3) 0.0006(2)
Mo20 0.0232(3) 0.0187(2) 0.0343(3) 0.0026(2) 0.0007(3) -0.0046(2)
Mo21 0.0218(3) 0.0219(2) 0.0258(3) 0.0019(2) -0.0020(2) -0.0070(2)
Mo22 0.0412(3) 0.0196(2) 0.0264(3) -0.0029(2) 0.0134(3) -0.0073(2)
Mo23 0.0292(3) 0.0202(2) 0.0322(3) -0.0073(2) 0.0085(3) 0.0018(2)
Mo24 0.0209(3) 0.0243(2) 0.0208(3) -0.0017(2) -0.0010(3) -0.0007(2)
Mo25 0.0276(3) 0.0144(2) 0.0239(3) 0.0019(2) 0.0064(3) 0.0011(2)
Mo26 0.0295(3) 0.0251(2) 0.0265(3) 0.0000(2) 0.0038(3) 0.0015(2)
C1 0.0226(10) 0.0271(9) 0.0166(10) -0.0049(9) 0.0010(10) -0.0019(8)
C2 0.012(3) 0.037(3) 0.040(4) -0.011(3) 0.004(3) 0.003(3)
C3 0.037(4) 0.034(3) 0.030(4) -0.002(3) -0.012(3) 0.011(3)
C4 0.019(3) 0.032(3) 0.040(4) -0.012(3) 0.003(3) 0.015(3)
C5 0.040(4) 0.026(3) 0.013(3) -0.002(3) 0.009(3) 0.005(3)
C6 0.058(4) 0.014(3) 0.023(4) -0.007(3) -0.011(3) 0.011(3)
C7 0.013(3) 0.017(2) 0.034(4) 0.010(3) 0.006(3) -0.001(2)
C8 0.027(3) 0.018(3) 0.027(4) -0.002(3) 0.011(3) -0.009(2)
C9 0.026(3) 0.023(3) 0.017(3) -0.002(2) 0.002(3) -0.012(2)
C10 0.0226(10) 0.0271(9) 0.0166(10) -0.0049(9) 0.0010(10) -0.0019(8)
C11 0.017(3) 0.025(3) 0.022(4) -0.006(2) 0.008(3) -0.014(2)
C12 0.028(3) 0.020(3) 0.015(3) -0.005(2) 0.001(3) -0.006(2)
C13 0.0226(10) 0.0271(9) 0.0166(10) -0.0049(9) 0.0010(10) -0.0019(8)
C14 0.018(3) 0.026(3) 0.030(4) -0.001(3) -0.008(3) 0.001(2)
C15 0.019(3) 0.029(3) 0.021(3) 0.001(3) 0.000(3) 0.004(2)
C16 0.035(4) 0.036(3) 0.010(3) -0.010(3) -0.005(3) 0.001(3)
C17 0.019(3) 0.038(3) 0.010(3) 0.001(3) 0.004(3) 0.007(3)
C18 0.056(4) 0.019(3) 0.039(4) 0.015(3) -0.001(4) 0.016(3)
C19 0.039(4) 0.012(2) 0.023(4) 0.002(2) 0.009(3) 0.006(2)
C20 0.041(4) 0.021(3) 0.021(4) 0.008(3) 0.008(3) 0.012(3)
C21 0.040(4) 0.014(3) 0.016(3) 0.002(2) 0.006(3) -0.002(3)
C22 0.036(3) 0.009(2) 0.025(4) -0.001(2) -0.012(3) 0.010(2)
C23 0.024(3) 0.032(3) 0.022(4) -0.012(3) 0.001(3) -0.003(3)
C24 0.046(4) 0.029(3) 0.018(4) 0.000(3) 0.017(3) 0.001(3)
C25 0.0226(10) 0.0271(9) 0.0166(10) -0.0049(9) 0.0010(10) -0.0019(8)
C26 0.035(4) 0.029(3) 0.019(4) -0.003(3) -0.008(3) 0.002(3)
C27 0.018(3) 0.022(3) 0.045(4) -0.004(3) 0.014(3) -0.008(2)
C28 0.018(3) 0.032(3) 0.032(4) -0.003(3) 0.009(3) -0.001(3)
C29 0.032(4) 0.044(4) 0.018(4) 0.001(3) 0.007(3) 0.001(3)
C30 0.016(3) 0.044(3) 0.031(4) 0.004(3) 0.009(3) 0.001(3)
C31 0.028(3) 0.031(3) 0.035(4) -0.015(3) -0.010(3) -0.004(3)
C32 0.040(4) 0.022(3) 0.029(4) -0.009(3) 0.006(3) -0.001(3)
C33 0.052(4) 0.021(3) 0.017(4) 0.000(3) -0.005(3) -0.001(3)
C34 0.037(4) 0.014(2) 0.033(4) 0.007(3) 0.004(3) -0.002(3)
C35 0.035(4) 0.041(3) 0.028(4) -0.012(3) 0.014(3) 0.007(3)
C36 0.034(3) 0.036(3) 0.026(4) 0.004(3) -0.009(3) 0.022(3)
C37 0.028(3) 0.034(3) 0.026(4) 0.002(3) 0.017(3) 0.019(3)
C38 0.022(3) 0.032(3) 0.012(3) -0.013(3) -0.006(3) 0.015(2)
C39 0.027(3) 0.049(4) 0.011(3) -0.001(3) 0.007(3) 0.011(3)
C40 0.0226(10) 0.0271(9) 0.0166(10) -0.0049(9) 0.0010(10) -0.0019(8)
C41 0.017(3) 0.062(4) 0.016(4) -0.001(3) 0.006(3) 0.002(3)
C42 0.030(4) 0.057(4) 0.023(4) -0.004(3) -0.008(3) 0.006(3)
C43 0.0226(10) 0.0271(9) 0.0166(10) -0.0049(9) 0.0010(10) -0.0019(8)
C44 0.0226(10) 0.0271(9) 0.0166(10) -0.0049(9) 0.0010(10) -0.0019(8)
C45 0.031(4) 0.041(3) 0.034(4) 0.009(3) -0.006(3) -0.013(3)
C46 0.025(3) 0.039(3) 0.011(3) -0.002(3) -0.002(3) -0.003(3)
C47 0.029(3) 0.031(3) 0.014(3) 0.010(3) -0.010(3) -0.002(3)
C48 0.030(3) 0.014(2) 0.035(4) -0.001(3) -0.006(3) 0.001(2)
C49 0.014(3) 0.012(2) 0.049(4) 0.009(3) -0.008(3) 0.005(2)
C50 0.028(3) 0.032(3) 0.032(4) -0.010(3) -0.009(3) 0.010(3)
C51 0.045(4) 0.013(3) 0.038(4) -0.006(3) 0.007(3) 0.013(3)
C52 0.027(3) 0.018(3) 0.026(4) -0.001(3) 0.004(3) 0.003(2)
C53 0.019(3) 0.034(3) 0.045(5) 0.000(3) -0.006(3) 0.013(3)
C54 0.009(3) 0.031(3) 0.027(4) 0.001(3) -0.002(3) 0.006(2)
C55 0.0226(10) 0.0271(9) 0.0166(10) -0.0049(9) 0.0010(10) -0.0019(8)
C56 0.022(3) 0.034(3) 0.016(3) 0.005(3) 0.007(3) -0.001(3)
C57 0.028(3) 0.031(3) 0.020(4) -0.007(3) 0.004(3) 0.004(3)
C58 0.008(3) 0.038(3) 0.038(4) -0.009(3) 0.001(3) 0.002(2)
C59 0.0226(10) 0.0271(9) 0.0166(10) -0.0049(9) 0.0010(10) -0.0019(8)
C60 0.027(3) 0.029(3) 0.021(4) 0.004(3) -0.003(3) -0.012(3)
N1 0.0268(19) 0.0298(17) 0.0124(19) -0.0020(15) -0.0045(16) -0.0006(15)
N2 0.020(3) 0.033(2) 0.015(3) -0.004(2) -0.003(2) 0.003(2)
N3 0.024(3) 0.030(2) 0.017(3) -0.004(2) -0.002(2) 0.006(2)
N4 0.031(3) 0.020(2) 0.039(4) 0.000(2) 0.003(3) -0.003(2)
N5 0.033(3) 0.0112(19) 0.016(3) -0.002(2) 0.005(2) 0.0004(19)
N6 0.018(2) 0.017(2) 0.023(3) -0.001(2) 0.000(2) 0.0012(19)
N7 0.027(3) 0.024(2) 0.016(3) 0.005(2) 0.003(2) 0.000(2)
N8 0.027(3) 0.020(2) 0.025(3) -0.001(2) -0.002(2) 0.003(2)
N9 0.021(2) 0.024(2) 0.021(3) 0.002(2) -0.002(2) -0.001(2)
N10 0.020(2) 0.021(2) 0.009(3) 0.003(2) 0.001(2) 0.004(2)
N11 0.021(2) 0.021(2) 0.023(3) 0.006(2) -0.001(2) -0.010(2)
N12 0.024(3) 0.021(2) 0.020(3) 0.003(2) 0.007(2) 0.001(2)
N13 0.026(3) 0.017(2) 0.026(3) 0.011(2) -0.004(2) 0.000(2)
N14 0.018(2) 0.024(2) 0.027(3) -0.007(2) -0.001(2) 0.005(2)
N15 0.0268(19) 0.0298(17) 0.0124(19) -0.0020(15) -0.0045(16) -0.0006(15)
N16 0.019(2) 0.028(2) 0.018(3) -0.005(2) 0.003(2) 0.004(2)
N17 0.021(2) 0.027(2) 0.013(3) -0.003(2) 0.004(2) -0.002(2)
N18 0.021(3) 0.039(3) 0.017(3) 0.003(2) 0.000(2) 0.004(2)
N19 0.022(3) 0.030(2) 0.023(3) 0.003(2) 0.007(2) 0.004(2)
N20 0.025(3) 0.032(2) 0.019(3) -0.013(2) -0.003(2) -0.003(2)
N21 0.031(3) 0.026(2) 0.013(3) -0.005(2) 0.006(2) 0.003(2)
N22 0.024(3) 0.029(2) 0.026(3) -0.006(2) -0.006(3) 0.006(2)
N23 0.022(3) 0.028(2) 0.021(3) 0.003(2) 0.007(2) 0.010(2)
N24 0.037(3) 0.025(2) 0.019(3) 0.000(2) 0.015(3) 0.004(2)
N25 0.021(3) 0.029(3) 0.035(4) -0.005(2) -0.008(3) -0.002(2)
N26 0.020(3) 0.028(2) 0.026(3) 0.010(2) -0.010(2) -0.003(2)
N27 0.029(3) 0.038(3) 0.012(3) 0.000(2) 0.002(2) 0.006(2)
N28 0.043(3) 0.025(2) 0.019(3) -0.007(2) -0.002(3) 0.010(2)
N29 0.019(3) 0.043(3) 0.026(3) 0.008(3) -0.006(2) -0.002(2)
N30 0.032(3) 0.025(2) 0.018(3) 0.000(2) 0.002(3) -0.003(2)
N31 0.034(3) 0.041(3) 0.022(3) -0.008(3) 0.002(3) 0.004(3)
N32 0.043(3) 0.031(3) 0.006(3) -0.003(2) 0.003(2) -0.012(2)
N33 0.029(3) 0.025(2) 0.038(4) 0.004(2) -0.009(3) -0.001(2)
N34 0.041(3) 0.023(2) 0.019(3) 0.002(2) -0.006(3) 0.019(2)
N35 0.038(3) 0.031(3) 0.024(3) -0.002(2) -0.007(3) -0.001(2)
N36 0.033(3) 0.024(2) 0.032(3) 0.004(2) -0.011(3) 0.005(2)
N37 0.023(3) 0.034(3) 0.023(3) 0.008(2) -0.007(2) -0.003(2)
N38 0.020(3) 0.032(3) 0.031(3) -0.009(2) 0.001(3) -0.002(2)
N39 0.019(3) 0.034(3) 0.029(3) 0.008(2) -0.001(3) -0.002(2)
N40 0.020(2) 0.026(2) 0.025(3) 0.004(2) 0.003(2) 0.005(2)
O1 0.016(2) 0.039(2) 0.022(2) -0.0103(19) -0.0006(19) 0.0074(18)
O2 0.027(2) 0.0268(19) 0.015(2) -0.0069(18) 0.0038(19) -0.0001(18)
O3 0.030(2) 0.025(2) 0.013(2) -0.0011(17) -0.004(2) 0.0060(18)
O4 0.024(2) 0.0198(18) 0.021(2) -0.0051(17) -0.0024(19) 0.0020(17)
O5 0.024(2) 0.030(2) 0.009(2) 0.0065(17) 0.0033(18) 0.0018(17)
O6 0.039(3) 0.029(2) 0.025(3) 0.002(2) -0.005(2) 0.002(2)
O7 0.040(3) 0.029(2) 0.021(2) 0.0039(19) -0.003(2) -0.002(2)
O8 0.033(3) 0.032(2) 0.030(3) -0.002(2) -0.006(2) -0.0034(19)
O9 0.035(3) 0.033(2) 0.039(3) -0.004(2) 0.003(2) 0.002(2)
O10 0.040(3) 0.040(2) 0.030(3) -0.017(2) -0.002(2) 0.001(2)
O11 0.017(2) 0.051(3) 0.043(3) 0.008(2) 0.003(2) 0.015(2)
O12 0.032(2) 0.033(2) 0.030(3) 0.008(2) 0.011(2) 0.0160(19)
O13 0.056(3) 0.0142(18) 0.026(3) 0.0031(18) 0.001(2) 0.0029(19)
O14 0.041(3) 0.033(2) 0.028(3) -0.005(2) -0.002(2) -0.015(2)
O15 0.035(3) 0.041(2) 0.032(3) 0.010(2) -0.018(2) -0.010(2)
O16 0.031(2) 0.045(2) 0.029(3) -0.009(2) -0.016(2) 0.014(2)
O17 0.048(3) 0.026(2) 0.026(3) 0.0059(19) 0.003(2) 0.017(2)
O18 0.045(3) 0.0207(19) 0.031(3) -0.0012(19) 0.012(2) 0.0040(19)
O19 0.033(2) 0.035(2) 0.035(3) -0.006(2) 0.006(2) -0.017(2)
O21 0.020(2) 0.048(2) 0.030(3) 0.003(2) -0.001(2) -0.0183(19)
O21' 0.032(2) 0.032(2) 0.018(2) 0.0022(19) -0.004(2) 0.0018(19)
O22 0.017(2) 0.036(2) 0.019(2) -0.0076(19) 0.0014(19) 0.0067(18)
O23 0.025(2) 0.038(2) 0.020(3) 0.003(2) -0.006(2) -0.0020(19)
O24 0.039(2) 0.029(2) 0.010(2) -0.0041(18) -0.009(2) 0.0070(19)
O25 0.025(2) 0.038(2) 0.019(3) 0.0017(19) 0.002(2) 0.0063(19)
O26 0.036(3) 0.036(2) 0.021(3) -0.007(2) 0.001(2) 0.003(2)
O27 0.034(2) 0.045(2) 0.024(3) -0.002(2) -0.007(2) 0.006(2)
O28 0.027(2) 0.033(2) 0.027(3) 0.006(2) -0.001(2) 0.0019(19)
O29 0.051(3) 0.034(2) 0.021(3) 0.006(2) -0.012(2) 0.009(2)
O30 0.046(3) 0.032(2) 0.024(3) 0.001(2) -0.021(2) -0.001(2)
O31 0.052(3) 0.026(2) 0.045(3) -0.002(2) 0.003(3) -0.016(2)
O32 0.062(3) 0.023(2) 0.058(4) -0.015(2) 0.003(3) 0.006(2)
O33 0.039(3) 0.040(2) 0.031(3) -0.004(2) 0.007(2) 0.020(2)
O34 0.026(2) 0.058(3) 0.028(3) -0.012(2) -0.001(2) 0.005(2)
O35 0.030(3) 0.056(3) 0.031(3) 0.005(2) -0.003(2) -0.004(2)
O36 0.048(3) 0.041(2) 0.044(3) 0.012(2) -0.008(3) -0.013(2)
O37 0.068(3) 0.017(2) 0.057(4) -0.006(2) -0.014(3) 0.015(2)
O38 0.046(3) 0.039(2) 0.037(3) -0.013(2) -0.014(2) 0.024(2)
O39 0.0089(19) 0.050(2) 0.026(3) -0.005(2) 0.0070(19) 0.0049(18)
O40 0.025(2) 0.054(3) 0.014(2) 0.000(2) 0.003(2) -0.014(2)

loop_
_atom_type_symbol
_atom_type_description
_atom_type_scat_dispersion_real
_atom_type_scat_dispersion_imag
_atom_type_scat_source
C C 0.0033 0.0016 'International Tables Vol C Tables 4.2.6.8 and 6.1.1.4'
H H 0.0000 0.0000 'International Tables Vol C Tables 4.2.6.8 and 6.1.1.4'
N N 0.0061 0.0033 'International Tables Vol C Tables 4.2.6.8 and 6.1.1.4'
O O 0.0106 0.0060 'International Tables Vol C Tables 4.2.6.8 and 6.1.1.4'
P P 0.1023 0.0942 'International Tables Vol C Tables 4.2.6.8 and 6.1.1.4'
Mo Mo -1.6832 0.6857 'International Tables Vol C Tables 4.2.6.8 and 6.1.1.4'
Ce Ce -0.2486 2.6331 'International Tables Vol C Tables 4.2.6.8 and 6.1.1.4'
K K 0.2009 0.2494 'International Tables Vol C Tables 4.2.6.8 and 6.1.1.4'
Cl Cl 0.1484 0.1585 'International Tables Vol C Tables 4.2.6.8 and 6.1.1.4'

loop_
_geom_angle_atom_site_label_1
_geom_angle_atom_site_label_2
_geom_angle_atom_site_label_3
_geom_angle
_geom_angle_site_symmetry_1
_geom_angle_site_symmetry_3
O2 Ce1 O5 135.83(13) . .
O2 Ce1 O3 73.09(13) . .
O5 Ce1 O3 137.91(12) . .
O2 Ce1 O1W 105.66(14) . .
O5 Ce1 O1W 73.32(14) . .
O3 Ce1 O1W 136.75(15) . .
O2 Ce1 O4 140.99(13) . .
O5 Ce1 O4 67.77(12) . .
O3 Ce1 O4 72.52(12) . .
O1W Ce1 O4 111.88(14) . .
O2 Ce1 O1 68.90(13) . .
O5 Ce1 O1 70.10(13) . .
O3 Ce1 O1 139.63(13) . .
O1W Ce1 O1 68.57(15) . .
O4 Ce1 O1 135.20(13) . .
O2 Ce1 O3W 123.51(15) . .
O5 Ce1 O3W 98.28(15) . .
O3 Ce1 O3W 75.16(16) . .
O1W Ce1 O3W 70.21(17) . .
O4 Ce1 O3W 63.18(15) . .
O1 Ce1 O3W 138.79(16) . .
O2 Ce1 O2W 64.59(15) . .
O5 Ce1 O2W 142.96(15) . .
O3 Ce1 O2W 70.19(15) . .
O1W Ce1 O2W 70.76(16) . .
O4 Ce1 O2W 118.55(15) . .
O1 Ce1 O2W 104.13(15) . .
O3W Ce1 O2W 61.14(17) . .
O2 Ce1 Cl1 78.17(10) . .
O5 Ce1 Cl1 78.88(10) . .
O3 Ce1 Cl1 80.03(10) . .
O1W Ce1 Cl1 143.03(12) . .
O4 Ce1 Cl1 78.29(10) . .
O1 Ce1 Cl1 79.41(10) . .
O3W Ce1 Cl1 138.79(12) . .
O2W Ce1 Cl1 137.37(12) . .
O24 Ce2 O5W 113.02(13) . .
O24 Ce2 O22 134.58(13) . .
O5W Ce2 O22 70.04(14) . .
O24 Ce2 O25 72.52(14) . .
O5W Ce2 O25 137.13(14) . .
O22 Ce2 O25 137.84(13) . .
O24 Ce2 O21' 139.20(14) . .
O5W Ce2 O21' 106.49(14) . .
O22 Ce2 O21' 68.72(13) . .
O25 Ce2 O21' 71.83(13) . .
O24 Ce2 O23 69.56(14) . .
O5W Ce2 O23 72.83(14) . .
O22 Ce2 O23 68.67(13) . .
O25 Ce2 O23 139.51(13) . .
O21' Ce2 O23 134.46(13) . .
O24 Ce2 O7W 65.22(16) . .
O5W Ce2 O7W 72.16(15) . .
O22 Ce2 O7W 142.08(15) . .
O25 Ce2 O7W 72.87(15) . .
O21' Ce2 O7W 120.61(16) . .
O23 Ce2 O7W 102.86(15) . .
O24 Ce2 O6W 123.71(15) . .
O5W Ce2 O6W 70.01(15) . .
O22 Ce2 O6W 100.49(14) . .
O25 Ce2 O6W 72.49(15) . .
O21' Ce2 O6W 61.51(15) . .
O23 Ce2 O6W 142.75(15) . .
O7W Ce2 O6W 63.10(17) . .
O24 Ce2 Cl2 77.07(10) . .
O5W Ce2 Cl2 143.26(10) . .
O22 Ce2 Cl2 78.18(10) . .
O25 Ce2 Cl2 79.37(11) . .
O21' Ce2 Cl2 77.47(10) . .
O23 Ce2 Cl2 78.87(10) . .
O7W Ce2 Cl2 138.20(13) . .
O6W Ce2 Cl2 135.54(12) . .
O8 K1 O10 134.0(2) . .
O8 K1 O6 131.7(2) . .
O10 K1 O6 74.49(16) . .
O8 K1 O4W 103.0(2) . 4
O10 K1 O4W 99.5(2) . 4
O6 K1 O4W 109.5(2) . 4
O8 K1 O9 69.64(15) . .
O10 K1 O9 68.74(15) . .
O6 K1 O9 138.4(2) . .
O4W K1 O9 95.3(2) 4 .
O8 K1 O7 70.75(15) . .
O10 K1 O7 135.9(2) . .
O6 K1 O7 65.13(14) . .
O4W K1 O7 109.7(2) 4 .
O9 K1 O7 136.8(2) . .
O8 K1 O14W 72.2(2) . 4
O10 K1 O14W 151.7(3) . 4
O6 K1 O14W 95.6(2) . 4
O4W K1 O14W 58.1(3) 4 4
O9 K1 O14W 125.9(2) . 4
O7 K1 O14W 53.5(2) . 4
O30 K2 O27 128.17(17) . .
O30 K2 O28 132.61(17) . .
O27 K2 O28 73.74(15) . .
O30 K2 O29 70.98(14) . .
O27 K2 O29 136.23(18) . .
O28 K2 O29 67.79(14) . .
O30 K2 O26 67.78(14) . .
O27 K2 O26 66.52(14) . .
O28 K2 O26 136.52(17) . .
O29 K2 O26 135.98(17) . .
O30 K2 O8W 108.5(2) . .
O27 K2 O8W 108.4(2) . .
O28 K2 O8W 99.44(19) . .
O29 K2 O8W 98.0(2) . .
O26 K2 O8W 109.0(2) . .
O30 K2 O16W 65.5(4) . 4_564
O27 K2 O16W 99.9(4) . 4_564
O28 K2 O16W 161.0(5) . 4_564
O29 K2 O16W 123.1(3) . 4_564
O26 K2 O16W 48.8(5) . 4_564
O8W K2 O16W 65.1(5) . 4_564
Mo24 O53 Mo14 124.2(2) . .
Mo16 O54 Mo13 125.1(2) . .
Mo13 O55 Mo21 124.5(2) . .
Mo21 O56 Mo5 152.9(2) . .
Mo9 O57 Mo16 151.9(2) . .
Mo16 O58 Mo14 153.3(3) . .
Mo24 O59 Mo13 153.2(2) . .
Mo13 O60 Mo15 152.3(2) . .
Mo15 O61 Mo25 123.37(18) . .
Mo14 O62 Mo10 126.0(2) . .
Mo10 O63 Mo24 124.43(19) . .
Mo7 O64 Mo9 126.1(2) . .
Mo25 O65 Mo7 151.0(2) . .
Mo5 O66 Mo12 149.8(2) . .
Mo12 O67 Mo21 151.1(2) . .
Mo21 O68 Mo16 124.55(19) . .
Mo25 O69 Mo12 125.4(2) . .
Mo5 O70 Mo7 124.3(2) . .
Mo7 O71 Mo10 152.9(3) . .
Mo10 O72 Mo25 153.2(2) . .
Mo9 O73 Mo5 123.8(2) . .
Mo12 O74 Mo15 124.0(2) . .
Mo14 O75 Mo9 151.4(2) . .
Mo15 O76 Mo24 153.5(2) . .
P1 O77 Mo21 125.4(2) . .
P1 O77 Mo16 125.1(2) . .
Mo21 O77 Mo16 89.33(11) . .
P1 O77 Mo13 126.5(2) . .
Mo21 O77 Mo13 89.41(12) . .
Mo16 O77 Mo13 89.58(12) . .
P1 O78 Mo5 125.9(2) . .
P1 O78 Mo7 125.3(2) . .
Mo5 O78 Mo7 89.74(13) . .
P1 O78 Mo9 125.5(2) . .
Mo5 O78 Mo9 89.29(13) . .
Mo7 O78 Mo9 89.64(13) . .
P1 O79 Mo25 125.7(2) . .
P1 O79 Mo12 125.8(2) . .
Mo25 O79 Mo12 89.18(12) . .
P1 O79 Mo15 125.8(2) . .
Mo25 O79 Mo15 89.47(11) . .
Mo12 O79 Mo15 89.25(13) . .
P1 O80 Mo24 127.7(2) . .
P1 O80 Mo10 125.27(19) . .
Mo24 O80 Mo10 89.45(12) . .
P1 O80 Mo14 124.90(19) . .
Mo24 O80 Mo14 89.16(12) . .
Mo10 O80 Mo14 88.42(12) . .
Mo11 O91 Mo20 125.0(2) . .
Mo18 O92 Mo11 125.1(2) . .
Mo3 O93 Mo11 151.0(2) . .
Mo18 O94 Mo6 152.1(2) . .
Mo17 O95 Mo3 122.8(2) . .
Mo6 O96 Mo17 125.4(2) . .
Mo22 O97 Mo17 152.2(3) . .
Mo17 O98 Mo19 151.8(2) . .
Mo20 O99 Mo18 124.3(2) . .
Mo23 O100 Mo18 153.2(2) . .
Mo20 O101 Mo26 152.5(2) . .
Mo8 O102 Mo20 152.7(3) . .
Mo11 O103 Mo4 151.8(2) . .
Mo19 O104 Mo8 125.4(2) . .
Mo26 O105 Mo22 125.3(2) . .
Mo22 O106 Mo23 124.4(2) . .
Mo23 O107 Mo26 125.8(2) . .
Mo26 O108 Mo8 150.9(2) . .
Mo3 O109 Mo6 124.0(2) . .
Mo6 O110 Mo23 151.4(2) . .
Mo19 O111 Mo22 150.2(2) . .
Mo4 O112 Mo19 124.1(2) . .
Mo4 O113 Mo3 151.7(2) . .
Mo8 O114 Mo4 125.1(2) . .
P2 O117 Mo6 127.5(2) . .
P2 O117 Mo17 126.9(2) . .
Mo6 O117 Mo17 89.48(13) . .
P2 O117 Mo3 123.7(2) . .
Mo6 O117 Mo3 88.83(14) . .
Mo17 O117 Mo3 88.30(14) . .
P2 O118 Mo11 126.9(2) . .
P2 O118 Mo20 126.2(2) . .
Mo11 O118 Mo20 89.30(12) . .
P2 O118 Mo18 124.7(2) . .
Mo11 O118 Mo18 89.11(12) . .
Mo20 O118 Mo18 88.67(11) . .
P2 O119 Mo22 125.4(2) . .
P2 O119 Mo26 127.2(2) . .
Mo22 O119 Mo26 88.90(15) . .
P2 O119 Mo23 125.8(2) . .
Mo22 O119 Mo23 88.94(15) . .
Mo26 O119 Mo23 88.40(14) . .
P2 O120 Mo8 126.5(2) . .
P2 O120 Mo19 125.9(2) . .
Mo8 O120 Mo19 89.59(12) . .
P2 O120 Mo4 125.0(2) . .
Mo8 O120 Mo4 89.33(13) . .
Mo19 O120 Mo4 88.81(11) . .
O79 P1 O80 108.7(2) . .
O79 P1 O78 109.8(2) . .
O80 P1 O78 110.5(2) . .
O79 P1 O77 109.3(2) . .
O80 P1 O77 108.5(2) . .
O78 P1 O77 110.0(2) . .
O119 P2 O117 108.1(3) . .
O119 P2 O118 109.9(2) . .
O117 P2 O118 110.4(2) . .
O119 P2 O120 108.7(2) . .
O117 P2 O120 111.0(2) . .
O118 P2 O120 108.8(2) . .
O87 Mo3 O93 103.6(2) . .
O87 Mo3 O109 101.5(2) . .
O93 Mo3 O109 95.34(17) . .
O87 Mo3 O113 102.0(2) . .
O93 Mo3 O113 86.11(17) . .
O109 Mo3 O113 155.40(19) . .
O87 Mo3 O95 98.5(2) . .
O93 Mo3 O95 156.74(19) . .
O109 Mo3 O95 87.10(17) . .
O113 Mo3 O95 82.35(16) . .
O87 Mo3 O117 170.11(19) . .
O93 Mo3 O117 85.72(16) . .
O109 Mo3 O117 74.09(16) . .
O113 Mo3 O117 81.55(15) . .
O95 Mo3 O117 72.68(16) . .
O89 Mo4 O113 103.5(2) . .
O89 Mo4 O112 103.2(2) . .
O113 Mo4 O112 95.29(19) . .
O89 Mo4 O103 101.6(2) . .
O113 Mo4 O103 85.95(17) . .
O112 Mo4 O103 154.19(19) . .
O89 Mo4 O114 100.5(2) . .
O113 Mo4 O114 154.95(18) . .
O112 Mo4 O114 86.14(18) . .
O103 Mo4 O114 82.25(16) . .
O89 Mo4 O120 170.93(18) . .
O113 Mo4 O120 85.44(16) . .
O112 Mo4 O120 74.02(16) . .
O103 Mo4 O120 80.40(15) . .
O114 Mo4 O120 70.87(15) . .
O41 Mo5 O66 103.32(19) . .
O41 Mo5 O70 99.79(19) . .
O66 Mo5 O70 96.01(17) . .
O41 Mo5 O56 104.10(19) . .
O66 Mo5 O56 85.71(17) . .
O70 Mo5 O56 154.98(17) . .
O41 Mo5 O73 97.82(18) . .
O66 Mo5 O73 157.80(18) . .
O70 Mo5 O73 86.93(16) . .
O56 Mo5 O73 82.60(16) . .
O41 Mo5 O78 169.15(18) . .
O66 Mo5 O78 86.60(16) . .
O70 Mo5 O78 74.47(15) . .
O56 Mo5 O78 80.74(15) . .
O73 Mo5 O78 72.95(15) . .
O86 Mo6 O110 103.7(2) . .
O86 Mo6 O96 102.01(19) . .
O110 Mo6 O96 96.73(19) . .
O86 Mo6 O94 102.20(18) . .
O110 Mo6 O94 85.25(18) . .
O96 Mo6 O94 154.48(17) . .
O86 Mo6 O109 98.2(2) . .
O110 Mo6 O109 156.39(17) . .
O96 Mo6 O109 87.09(18) . .
O94 Mo6 O109 81.60(17) . .
O86 Mo6 O117 170.22(19) . .
O110 Mo6 O117 85.65(17) . .
O96 Mo6 O117 73.74(15) . .
O94 Mo6 O117 81.08(14) . .
O109 Mo6 O117 73.03(16) . .
O48 Mo7 O71 105.1(2) . .
O48 Mo7 O64 103.9(2) . .
O71 Mo7 O64 96.72(18) . .
O48 Mo7 O65 100.75(19) . .
O71 Mo7 O65 85.46(18) . .
O64 Mo7 O65 153.75(16) . .
O48 Mo7 O70 97.3(2) . .
O71 Mo7 O70 155.84(18) . .
O64 Mo7 O70 86.43(17) . .
O65 Mo7 O70 81.52(16) . .
O48 Mo7 O78 168.49(19) . .
O71 Mo7 O78 86.42(16) . .
O64 Mo7 O78 73.29(15) . .
O65 Mo7 O78 80.77(14) . .
O70 Mo7 O78 71.50(14) . .
O82 Mo8 O102 104.65(19) . .
O82 Mo8 O114 101.7(2) . .
O102 Mo8 O114 96.75(19) . .
O82 Mo8 O108 101.3(2) . .
O102 Mo8 O108 85.75(18) . .
O114 Mo8 O108 155.43(18) . .
O82 Mo8 O104 99.27(19) . .
O102 Mo8 O104 155.07(18) . .
O114 Mo8 O104 85.06(18) . .
O108 Mo8 O104 82.76(17) . .
O82 Mo8 O120 170.22(16) . .
O102 Mo8 O120 84.91(15) . .
O114 Mo8 O120 74.65(16) . .
O108 Mo8 O120 81.26(15) . .
O104 Mo8 O120 71.53(14) . .
O47 Mo9 O57 104.76(19) . .
O47 Mo9 O73 100.7(2) . .
O57 Mo9 O73 96.35(17) . .
O47 Mo9 O75 102.56(19) . .
O57 Mo9 O75 85.74(17) . .
O73 Mo9 O75 155.27(16) . .
O47 Mo9 O64 100.28(19) . .
O57 Mo9 O64 153.77(17) . .
O73 Mo9 O64 86.47(17) . .
O75 Mo9 O64 81.29(16) . .
O47 Mo9 O78 169.74(18) . .
O57 Mo9 O78 84.71(15) . .
O73 Mo9 O78 73.93(15) . .
O75 Mo9 O78 81.76(14) . .
O64 Mo9 O78 70.97(14) . .
O49 Mo10 O72 104.59(19) . .
O49 Mo10 O63 102.8(2) . .
O72 Mo10 O63 97.92(18) . .
O49 Mo10 O62 98.42(19) . .
O72 Mo10 O62 154.75(17) . .
O63 Mo10 O62 86.84(18) . .
O49 Mo10 O71 100.6(2) . .
O72 Mo10 O71 83.00(19) . .
O63 Mo10 O71 155.55(16) . .
O62 Mo10 O71 82.69(18) . .
O49 Mo10 O80 169.93(17) . .
O72 Mo10 O80 85.36(15) . .
O63 Mo10 O80 73.85(14) . .
O62 Mo10 O80 72.10(14) . .
O71 Mo10 O80 81.91(15) . .
O88 Mo11 O103 104.6(2) . .
O88 Mo11 O91 102.7(2) . .
O103 Mo11 O91 95.15(18) . .
O88 Mo11 O92 98.9(2) . .
O103 Mo11 O92 155.01(18) . .
O91 Mo11 O92 87.59(17) . .
O88 Mo11 O93 101.2(2) . .
O103 Mo11 O93 86.22(17) . .
O91 Mo11 O93 154.85(18) . .
O92 Mo11 O93 81.12(16) . .
O88 Mo11 O118 170.68(17) . .
O103 Mo11 O118 84.48(16) . .
O91 Mo11 O118 74.14(16) . .
O92 Mo11 O118 72.36(15) . .
O93 Mo11 O118 81.02(15) . .
O42 Mo12 O67 103.94(19) . .
O42 Mo12 O74 102.5(2) . .
O67 Mo12 O74 96.22(18) . .
O42 Mo12 O69 99.15(19) . .
O67 Mo12 O69 155.23(17) . .
O74 Mo12 O69 87.35(17) . .
O42 Mo12 O66 99.48(19) . .
O67 Mo12 O66 86.12(17) . .
O74 Mo12 O66 156.63(17) . .
O69 Mo12 O66 81.31(16) . .
O42 Mo12 O79 170.40(16) . .
O67 Mo12 O79 85.59(15) . .
O74 Mo12 O79 74.97(15) . .
O69 Mo12 O79 71.63(14) . .
O66 Mo12 O79 82.06(15) . .
O44 Mo13 O60 104.06(19) . .
O44 Mo13 O55 102.3(2) . .
O60 Mo13 O55 96.10(17) . .
O44 Mo13 O59 102.4(2) . .
O60 Mo13 O59 85.06(17) . .
O55 Mo13 O59 154.15(18) . .
O44 Mo13 O54 100.01(18) . .
O60 Mo13 O54 154.61(18) . .
O55 Mo13 O54 86.44(17) . .
O59 Mo13 O54 82.00(16) . .
O44 Mo13 O77 170.83(16) . .
O60 Mo13 O77 84.86(16) . .
O55 Mo13 O77 74.20(15) . .
O59 Mo13 O77 80.21(15) . .
O54 Mo13 O77 71.49(14) . .
O46 Mo14 O75 103.3(2) . .
O46 Mo14 O62 103.16(18) . .
O75 Mo14 O62 96.73(19) . .
O46 Mo14 O58 102.44(17) . .
O75 Mo14 O58 84.51(18) . .
O62 Mo14 O58 153.33(17) . .
O46 Mo14 O53 98.96(19) . .
O75 Mo14 O53 155.88(17) . .
O62 Mo14 O53 86.95(18) . .
O58 Mo14 O53 81.80(17) . .
O46 Mo14 O80 169.70(18) . .
O75 Mo14 O80 86.80(15) . .
O62 Mo14 O80 73.41(15) . .
O58 Mo14 O80 80.09(13) . .
O53 Mo14 O80 71.36(14) . .
O51 Mo15 O76 107.2(2) . .
O51 Mo15 O61 101.89(18) . .
O76 Mo15 O61 96.04(18) . .
O51 Mo15 O60 101.87(18) . .
O76 Mo15 O60 85.69(17) . .
O61 Mo15 O60 154.49(17) . .
O51 Mo15 O74 97.59(18) . .
O76 Mo15 O74 154.03(18) . .
O61 Mo15 O74 86.18(16) . .
O60 Mo15 O74 81.62(16) . .
O51 Mo15 O79 168.74(17) . .
O76 Mo15 O79 83.93(17) . .
O61 Mo15 O79 74.47(14) . .
O60 Mo15 O79 80.44(15) . .
O74 Mo15 O79 71.71(14) . .
O45 Mo16 O58 102.7(2) . .
O45 Mo16 O54 102.8(2) . .
O58 Mo16 O54 98.15(19) . .
O45 Mo16 O57 101.2(2) . .
O58 Mo16 O57 85.06(18) . .
O54 Mo16 O57 154.46(16) . .
O45 Mo16 O68 99.99(19) . .
O58 Mo16 O68 155.61(16) . .
O54 Mo16 O68 85.48(18) . .
O57 Mo16 O68 81.77(16) . .
O45 Mo16 O77 171.11(18) . .
O58 Mo16 O77 86.03(14) . .
O54 Mo16 O77 73.79(15) . .
O57 Mo16 O77 81.21(14) . .
O68 Mo16 O77 71.76(13) . .
O85 Mo17 O98 104.12(19) . .
O85 Mo17 O95 100.7(2) . .
O98 Mo17 O95 96.38(19) . .
O85 Mo17 O97 101.9(2) . .
O98 Mo17 O97 84.66(18) . .
O95 Mo17 O97 156.40(16) . .
O85 Mo17 O96 99.49(19) . .
O98 Mo17 O96 155.06(16) . .
O95 Mo17 O96 86.94(18) . .
O97 Mo17 O96 82.71(17) . .
O85 Mo17 O117 170.30(18) . .
O98 Mo17 O117 85.43(15) . .
O95 Mo17 O117 76.17(17) . .
O97 Mo17 O117 80.43(16) . .
O96 Mo17 O117 71.33(14) . .
O90 Mo18 O94 104.4(2) . .
O90 Mo18 O92 103.0(2) . .
O94 Mo18 O92 96.26(19) . .
O90 Mo18 O100 101.9(2) . .
O94 Mo18 O100 84.77(19) . .
O92 Mo18 O100 153.92(16) . .
O90 Mo18 O99 98.4(2) . .
O94 Mo18 O99 155.88(16) . .
O92 Mo18 O99 86.25(18) . .
O100 Mo18 O99 82.73(18) . .
O90 Mo18 O118 169.70(19) . .
O94 Mo18 O118 85.75(14) . .
O92 Mo18 O118 73.37(14) . .
O100 Mo18 O118 80.75(15) . .
O99 Mo18 O118 71.95(13) . .
O84 Mo19 O111 105.11(19) . .
O84 Mo19 O104 101.33(19) . .
O111 Mo19 O104 94.94(19) . .
O84 Mo19 O98 102.29(19) . .
O111 Mo19 O98 87.13(18) . .
O104 Mo19 O98 154.87(17) . .
O84 Mo19 O112 98.01(19) . .
O111 Mo19 O112 156.07(16) . .
O104 Mo19 O112 86.40(19) . .
O98 Mo19 O112 81.93(18) . .
O84 Mo19 O120 169.69(18) . .
O111 Mo19 O120 84.41(15) . .
O104 Mo19 O120 73.45(15) . .
O98 Mo19 O120 81.85(14) . .
O112 Mo19 O120 73.04(15) . .
O81 Mo20 O99 102.30(19) . .
O81 Mo20 O101 104.3(2) . .
O99 Mo20 O101 96.54(19) . .
O81 Mo20 O102 101.98(19) . .
O99 Mo20 O102 154.45(18) . .
O101 Mo20 O102 85.05(17) . .
O81 Mo20 O91 99.1(2) . .
O99 Mo20 O91 86.94(18) . .
O101 Mo20 O91 154.99(17) . .
O102 Mo20 O91 81.50(17) . .
O81 Mo20 O118 170.1(2) . .
O99 Mo20 O118 75.04(14) . .
O101 Mo20 O118 85.55(16) . .
O102 Mo20 O118 79.69(15) . .
O91 Mo20 O118 71.38(15) . .
O43 Mo21 O68 103.57(18) . .
O43 Mo21 O56 104.3(2) . .
O68 Mo21 O56 96.83(18) . .
O43 Mo21 O55 98.73(19) . .
O68 Mo21 O55 86.84(17) . .
O56 Mo21 O55 155.03(17) . .
O43 Mo21 O67 100.14(18) . .
O68 Mo21 O67 154.81(17) . .
O56 Mo21 O67 85.35(17) . .
O55 Mo21 O67 81.24(16) . .
O43 Mo21 O77 170.28(18) . .
O68 Mo21 O77 74.34(14) . .
O56 Mo21 O77 85.39(16) . .
O55 Mo21 O77 71.78(15) . .
O67 Mo21 O77 80.86(14) . .
O115 Mo22 O97 106.5(2) . .
O115 Mo22 O106 101.7(2) . .
O97 Mo22 O106 96.40(19) . .
O115 Mo22 O111 101.88(19) . .
O97 Mo22 O111 86.44(18) . .
O106 Mo22 O111 154.31(18) . .
O115 Mo22 O105 96.1(2) . .
O97 Mo22 O105 156.05(19) . .
O106 Mo22 O105 86.31(18) . .
O111 Mo22 O105 81.27(17) . .
O115 Mo22 O119 167.4(2) . .
O97 Mo22 O119 85.95(17) . .
O106 Mo22 O119 74.41(16) . .
O111 Mo22 O119 80.36(14) . .
O105 Mo22 O119 71.81(16) . .
O116 Mo23 O100 105.2(2) . .
O116 Mo23 O107 101.9(2) . .
O100 Mo23 O107 94.76(19) . .
O116 Mo23 O110 102.1(2) . .
O100 Mo23 O110 85.24(19) . .
O107 Mo23 O110 155.13(17) . .
O116 Mo23 O106 99.4(2) . .
O100 Mo23 O106 154.26(18) . .
O107 Mo23 O106 87.26(18) . .
O110 Mo23 O106 82.42(18) . .
O116 Mo23 O119 170.39(19) . .
O100 Mo23 O119 83.78(16) . .
O107 Mo23 O119 73.54(16) . .
O110 Mo23 O119 81.76(16) . .
O106 Mo23 O119 72.17(16) . .
O52 Mo24 O59 103.8(2) . .
O52 Mo24 O53 102.7(2) . .
O59 Mo24 O53 96.52(18) . .
O52 Mo24 O63 99.64(18) . .
O59 Mo24 O63 154.74(17) . .
O53 Mo24 O63 87.36(17) . .
O52 Mo24 O76 102.55(19) . .
O59 Mo24 O76 84.41(17) . .
O53 Mo24 O76 153.76(19) . .
O63 Mo24 O76 81.39(16) . .
O52 Mo24 O80 171.52(17) . .
O59 Mo24 O80 84.64(16) . .
O53 Mo24 O80 75.15(16) . .
O63 Mo24 O80 72.20(14) . .
O76 Mo24 O80 78.85(15) . .
O50 Mo25 O65 102.94(18) . .
O50 Mo25 O69 101.80(18) . .
O65 Mo25 O69 95.53(18) . .
O50 Mo25 O72 102.21(18) . .
O65 Mo25 O72 85.20(18) . .
O69 Mo25 O72 155.17(16) . .
O50 Mo25 O61 99.21(17) . .
O65 Mo25 O61 156.67(15) . .
O69 Mo25 O61 86.99(17) . .
O72 Mo25 O61 83.02(17) . .
O50 Mo25 O79 170.72(17) . .
O65 Mo25 O79 85.74(15) . .
O69 Mo25 O79 73.75(14) . .
O72 Mo25 O79 81.57(14) . .
O61 Mo25 O79 72.67(14) . .
O83 Mo26 O105 102.9(2) . .
O83 Mo26 O108 103.5(2) . .
O105 Mo26 O108 94.39(17) . .
O83 Mo26 O101 102.0(2) . .
O105 Mo26 O101 154.39(19) . .
O108 Mo26 O101 85.65(17) . .
O83 Mo26 O107 100.6(2) . .
O105 Mo26 O107 87.83(17) . .
O108 Mo26 O107 154.68(18) . .
O101 Mo26 O107 81.72(16) . .
O83 Mo26 O119 171.9(2) . .
O105 Mo26 O119 73.94(17) . .
O108 Mo26 O119 84.25(16) . .
O101 Mo26 O119 80.59(16) . .
O107 Mo26 O119 72.11(15) . .
O1 C1 N1 124.5(5) . .
O1 C1 N2 124.4(5) . .
N1 C1 N2 111.1(5) . .
N3 C2 O11 110.0(5) . .
N3 C2 N1 114.9(5) . .
O11 C2 N1 111.0(5) . .
N3 C2 C3 104.3(5) . .
O11 C2 C3 115.5(5) . .
N1 C2 C3 100.9(5) . .
O12 C3 N2 107.9(5) . .
O12 C3 N4 112.4(5) . .
N2 C3 N4 117.0(5) . .
O12 C3 C2 114.6(5) . .
N2 C3 C2 103.3(5) . .
N4 C3 C2 101.5(5) . .
O6 C4 N4 126.9(6) . .
O6 C4 N3 124.2(6) . .
N4 C4 N3 108.9(6) . .
N2 C5 N5 114.2(5) . .
N2 C5 H5A 108.7 . .
N5 C5 H5A 108.7 . .
N2 C5 H5B 108.7 . .
N5 C5 H5B 108.7 . .
H5A C5 H5B 107.6 . .
N4 C6 N7 115.1(5) . .
N4 C6 H6A 108.5 . .
N7 C6 H6A 108.5 . .
N4 C6 H6B 108.5 . .
N7 C6 H6B 108.5 . .
H6A C6 H6B 107.5 . .
O2 C7 N6 124.6(5) . .
O2 C7 N5 124.7(5) . .
N6 C7 N5 110.6(5) . .
O13 C8 N5 108.1(5) . .
O13 C8 N7 111.7(5) . .
N5 C8 N7 117.0(5) . .
O13 C8 C9 115.6(5) . .
N5 C8 C9 103.4(5) . .
N7 C8 C9 100.9(5) . .
O14 C9 N8 110.2(5) . .
O14 C9 N6 110.6(5) . .
N8 C9 N6 113.6(4) . .
O14 C9 C8 115.1(5) . .
N8 C9 C8 104.8(5) . .
N6 C9 C8 102.2(5) . .
O7 C10 N8 126.4(6) . .
O7 C10 N7 126.0(5) . .
N8 C10 N7 107.5(5) . .
N9 C11 N6 113.6(5) . .
N9 C11 H11A 108.8 . .
N6 C11 H11A 108.8 . .
N9 C11 H11B 108.8 . .
N6 C11 H11B 108.8 . .
H11A C11 H11B 107.7 . .
N8 C12 N11 115.3(5) . .
N8 C12 H12A 108.4 . .
N11 C12 H12A 108.4 . .
N8 C12 H12B 108.4 . .
N11 C12 H12B 108.4 . .
H12A C12 H12B 107.5 . .
O3 C13 N10 127.3(5) . .
O3 C13 N9 126.5(5) . .
N10 C13 N9 106.2(5) . .
O15 C14 N9 111.4(5) . .
O15 C14 N11 109.3(5) . .
N9 C14 N11 114.5(5) . .
O15 C14 C15 115.8(5) . .
N9 C14 C15 104.3(5) . .
N11 C14 C15 101.3(4) . .
O16 C15 N10 111.6(5) . .
O16 C15 N12 109.9(5) . .
N10 C15 N12 114.9(5) . .
O16 C15 C14 115.4(5) . .
N10 C15 C14 101.8(5) . .
N12 C15 C14 102.9(4) . .
O8 C16 N11 124.9(5) . .
O8 C16 N12 122.2(5) . .
N11 C16 N12 112.9(6) . .
N13 C17 N10 112.5(5) . .
N13 C17 H17A 109.1 . .
N10 C17 H17A 109.1 . .
N13 C17 H17B 109.1 . .
N10 C17 H17B 109.1 . .
H17A C17 H17B 107.8 . .
N15 C18 N12 117.5(6) . .
N15 C18 H18A 107.9 . .
N12 C18 H18A 107.9 . .
N15 C18 H18B 107.9 . .
N12 C18 H18B 107.9 . .
H18A C18 H18B 107.2 . .
O4 C19 N14 125.3(6) . .
O4 C19 N13 124.0(5) . .
N14 C19 N13 110.7(5) . .
O17 C20 N15 113.8(5) . .
O17 C20 N13 105.6(5) . .
N15 C20 N13 114.9(5) . .
O17 C20 C21 114.5(5) . .
N15 C20 C21 104.6(5) . .
N13 C20 C21 103.2(5) . .
O18 C21 N14 114.9(5) . .
O18 C21 N16 107.0(5) . .
N14 C21 N16 115.8(5) . .
O18 C21 C20 116.7(5) . .
N14 C21 C20 101.4(5) . .
N16 C21 C20 100.4(4) . .
O9 C22 N15 125.4(6) . .
O9 C22 N16 124.2(6) . .
N15 C22 N16 110.4(5) . .
N17 C23 N14 113.0(5) . .
N17 C23 H23A 109.0 . .
N14 C23 H23A 109.0 . .
N17 C23 H23B 109.0 . .
N14 C23 H23B 109.0 . .
H23A C23 H23B 107.8 . .
N19 C24 N16 113.6(5) . .
N19 C24 H24A 108.9 . .
N16 C24 H24A 108.9 . .
N19 C24 H24B 108.9 . .
N16 C24 H24B 108.9 . .
H24A C24 H24B 107.7 . .
O5 C25 N18 124.6(5) . .
O5 C25 N17 122.4(5) . .
N18 C25 N17 113.0(5) . .
O19 C26 N19 112.8(5) . .
O19 C26 N17 105.2(5) . .
N19 C26 N17 115.1(5) . .
O19 C26 C27 117.2(5) . .
N19 C26 C27 103.3(5) . .
N17 C26 C27 103.3(5) . .
O21 C27 N20 109.6(5) . .
O21 C27 N18 111.4(5) . .
N20 C27 N18 114.6(5) . .
O21 C27 C26 115.1(5) . .
N20 C27 C26 103.3(5) . .
N18 C27 C26 102.6(5) . .
O10 C28 N20 126.0(5) . .
O10 C28 N19 124.4(6) . .
N20 C28 N19 109.7(6) . .
N1 C29 N18 115.6(6) . .
N1 C29 H29A 108.4 . .
N18 C29 H29A 108.4 . .
N1 C29 H29B 108.4 . .
N18 C29 H29B 108.4 . .
H29A C29 H29B 107.4 . .
N3 C30 N20 113.3(5) . .
N3 C30 H30A 108.9 . .
N20 C30 H30A 108.9 . .
N3 C30 H30B 108.9 . .
N20 C30 H30B 108.9 . .
H30A C30 H30B 107.7 . .
O21' C31 N21 126.7(6) . .
O21' C31 N22 123.4(6) . .
N21 C31 N22 109.9(6) . .
O31 C32 N21 110.4(5) . .
O31 C32 N23 108.5(5) . .
N21 C32 N23 115.6(5) . .
O31 C32 C33 114.1(5) . .
N21 C32 C33 105.5(5) . .
N23 C32 C33 102.8(5) . .
O32 C33 N24 111.6(5) . .
O32 C33 N22 108.9(5) . .
N24 C33 N22 112.2(5) . .
O32 C33 C32 118.0(6) . .
N24 C33 C32 103.3(5) . .
N22 C33 C32 102.6(5) . .
O26 C34 N24 126.7(6) . .
O26 C34 N23 125.3(6) . .
N24 C34 N23 107.9(6) . .
N22 C35 N25 112.8(5) . .
N22 C35 H35A 109.0 . .
N25 C35 H35A 109.0 . .
N22 C35 H35B 109.0 . .
N25 C35 H35B 109.0 . .
H35A C35 H35B 107.8 . .
N24 C36 N27 114.0(5) . .
N24 C36 H36A 108.7 . .
N27 C36 H36A 108.7 . .
N24 C36 H36B 108.7 . .
N27 C36 H36B 108.7 . .
H36A C36 H36B 107.6 . .
O22 C37 N25 127.9(6) . .
O22 C37 N26 125.4(6) . .
N25 C37 N26 106.6(5) . .
O33 C38 N25 107.8(5) . .
O33 C38 N27 112.0(5) . .
N25 C38 N27 111.3(5) . .
O33 C38 C39 117.9(5) . .
N25 C38 C39 104.0(5) . .
N27 C38 C39 103.5(5) . .
O34 C39 N26 109.5(5) . .
O34 C39 N28 106.4(5) . .
N26 C39 N28 114.5(5) . .
O34 C39 C38 117.0(5) . .
N26 C39 C38 104.7(5) . .
N28 C39 C38 105.0(5) . .
O27 C40 N28 123.5(5) . .
O27 C40 N27 127.0(6) . .
N28 C40 N27 109.3(5) . .
N29 C41 N26 114.1(5) . .
N29 C41 H41A 108.7 . .
N26 C41 H41A 108.7 . .
N29 C41 H41B 108.7 . .
N26 C41 H41B 108.7 . .
H41A C41 H41B 107.6 . .
N31 C42 N28 115.8(6) . .
N31 C42 H42A 108.3 . .
N28 C42 H42A 108.3 . .
N31 C42 H42B 108.3 . .
N28 C42 H42B 108.3 . .
H42A C42 H42B 107.4 . .
O23 C43 N30 127.8(6) . .
O23 C43 N29 124.3(5) . .
N30 C43 N29 107.9(5) . .
O35 C44 N29 113.4(5) . .
O35 C44 N31 106.5(5) . .
N29 C44 N31 115.7(5) . .
O35 C44 C45 115.9(5) . .
N29 C44 C45 102.2(5) . .
N31 C44 C45 102.9(5) . .
O36 C45 N30 108.9(5) . .
O36 C45 N32 112.5(6) . .
N30 C45 N32 113.6(6) . .
O36 C45 C44 116.4(5) . .
N30 C45 C44 102.1(5) . .
N32 C45 C44 102.9(5) . .
O28 C46 N31 125.4(6) . .
O28 C46 N32 124.9(6) . .
N31 C46 N32 109.6(5) . .
N33 C47 N30 112.1(5) . .
N33 C47 H47A 109.2 . .
N30 C47 H47A 109.2 . .
N33 C47 H47B 109.2 . .
N30 C47 H47B 109.2 . .
H47A C47 H47B 107.9 . .
N32 C48 N35 113.6(5) . .
N32 C48 H48A 108.8 . .
N35 C48 H48A 108.9 . .
N32 C48 H48B 108.9 . .
N35 C48 H48B 108.9 . .
H48A C48 H48B 107.7 . .
O24 C49 N34 126.2(5) . .
O24 C49 N33 125.5(6) . .
N34 C49 N33 108.4(6) . .
O37 C50 N33 112.3(6) . .
O37 C50 N35 107.3(5) . .
N33 C50 N35 114.7(5) . .
O37 C50 C51 115.0(5) . .
N33 C50 C51 104.2(5) . .
N35 C50 C51 103.2(5) . .
O38 C51 N34 107.3(5) . .
O38 C51 N36 111.0(6) . .
N34 C51 N36 113.2(5) . .
O38 C51 C50 116.6(5) . .
N34 C51 C50 103.9(5) . .
N36 C51 C50 104.8(5) . .
O29 C52 N36 127.0(6) . .
O29 C52 N35 124.0(6) . .
N36 C52 N35 109.0(5) . .
N37 C53 N34 113.9(5) . .
N37 C53 H53A 108.8 . .
N34 C53 H53A 108.8 . .
N37 C53 H53B 108.8 . .
N34 C53 H53B 108.8 . .
H53A C53 H53B 107.7 . .
N39 C54 N36 113.7(5) . .
N39 C54 H54A 108.8 . .
N36 C54 H54A 108.8 . .
N39 C54 H54B 108.8 . .
N36 C54 H54B 108.8 . .
H54A C54 H54B 107.7 . .
N38 C55 O25 123.1(5) . .
N38 C55 N37 114.0(6) . .
O25 C55 N37 122.9(5) . .
O39 C56 N39 109.0(5) . .
O39 C56 N37 109.5(5) . .
N39 C56 N37 115.1(5) . .
O39 C56 C57 115.3(5) . .
N39 C56 C57 104.4(5) . .
N37 C56 C57 103.6(5) . .
O40 C57 N40 108.5(5) . .
O40 C57 N38 110.4(5) . .
N40 C57 N38 117.0(5) . .
O40 C57 C56 117.1(5) . .
N40 C57 C56 102.9(5) . .
N38 C57 C56 100.9(5) . .
O30 C58 N40 127.6(6) . .
O30 C58 N39 125.8(6) . .
N40 C58 N39 106.7(6) . .
N21 C59 N38 112.6(5) . .
N21 C59 H59A 109.1 . .
N38 C59 H59A 109.1 . .
N21 C59 H59B 109.1 . .
N38 C59 H59B 109.1 . .
H59A C59 H59B 107.8 . .
N40 C60 N23 112.7(5) . .
N40 C60 H60A 109.0 . .
N23 C60 H60A 109.0 . .
N40 C60 H60B 109.1 . .
N23 C60 H60B 109.1 . .
H60A C60 H60B 107.8 . .
C1 N1 C29 123.5(5) . .
C1 N1 C2 112.2(5) . .
C29 N1 C2 124.3(5) . .
C1 N2 C5 124.7(5) . .
C1 N2 C3 112.2(5) . .
C5 N2 C3 122.9(5) . .
C2 N3 C4 112.1(5) . .
C2 N3 C30 126.4(5) . .
C4 N3 C30 120.9(5) . .
C4 N4 C3 113.0(5) . .
C4 N4 C6 123.0(6) . .
C3 N4 C6 123.9(5) . .
C7 N5 C8 112.3(5) . .
C7 N5 C5 123.5(5) . .
C8 N5 C5 123.8(5) . .
C7 N6 C11 125.1(5) . .
C7 N6 C9 111.3(5) . .
C11 N6 C9 123.0(5) . .
C10 N7 C8 113.8(5) . .
C10 N7 C6 121.8(5) . .
C8 N7 C6 124.4(5) . .
C10 N8 C9 112.9(5) . .
C10 N8 C12 122.9(5) . .
C9 N8 C12 124.1(5) . .
C13 N9 C11 123.1(5) . .
C13 N9 C14 112.5(5) . .
C11 N9 C14 124.5(5) . .
C13 N10 C15 115.0(4) . .
C13 N10 C17 120.6(5) . .
C15 N10 C17 124.0(4) . .
C16 N11 C12 125.5(5) . .
C16 N11 C14 111.7(5) . .
C12 N11 C14 122.1(4) . .
C16 N12 C18 124.9(5) . .
C16 N12 C15 110.3(5) . .
C18 N12 C15 123.1(5) . .
C19 N13 C20 110.8(5) . .
C19 N13 C17 120.8(5) . .
C20 N13 C17 126.1(5) . .
C19 N14 C21 113.3(5) . .
C19 N14 C23 122.1(5) . .
C21 N14 C23 122.9(5) . .
C22 N15 C18 122.7(5) . .
C22 N15 C20 111.9(5) . .
C18 N15 C20 124.6(5) . .
C22 N16 C24 124.8(5) . .
C22 N16 C21 111.7(5) . .
C24 N16 C21 120.8(5) . .
C25 N17 C23 124.6(5) . .
C25 N17 C26 109.9(5) . .
C23 N17 C26 123.7(5) . .
C25 N18 C29 123.9(5) . .
C25 N18 C27 110.7(5) . .
C29 N18 C27 125.2(5) . .
C28 N19 C24 124.2(5) . .
C28 N19 C26 110.1(5) . .
C24 N19 C26 125.0(5) . .
C28 N20 C27 112.9(5) . .
C28 N20 C30 121.6(5) . .
C27 N20 C30 123.7(5) . .
C31 N21 C59 120.6(5) . .
C31 N21 C32 111.7(5) . .
C59 N21 C32 126.3(5) . .
C35 N22 C31 122.0(6) . .
C35 N22 C33 127.7(5) . .
C31 N22 C33 110.2(5) . .
C34 N23 C32 112.8(5) . .
C34 N23 C60 123.7(5) . .
C32 N23 C60 123.3(5) . .
C34 N24 C36 122.8(6) . .
C34 N24 C33 112.6(5) . .
C36 N24 C33 123.8(5) . .
C37 N25 C38 113.4(5) . .
C37 N25 C35 120.6(5) . .
C38 N25 C35 125.5(5) . .
C37 N26 C39 110.8(5) . .
C37 N26 C41 122.1(5) . .
C39 N26 C41 127.0(5) . .
C40 N27 C36 123.7(5) . .
C40 N27 C38 111.3(5) . .
C36 N27 C38 125.0(5) . .
C40 N28 C42 125.1(5) . .
C40 N28 C39 110.8(5) . .
C42 N28 C39 123.9(5) . .
C43 N29 C44 113.4(5) . .
C43 N29 C41 121.6(5) . .
C44 N29 C41 125.0(5) . .
C43 N30 C45 114.0(5) . .
C43 N30 C47 120.2(5) . .
C45 N30 C47 124.9(5) . .
C46 N31 C42 124.0(6) . .
C46 N31 C44 112.0(5) . .
C42 N31 C44 123.5(5) . .
C46 N32 C45 112.4(5) . .
C46 N32 C48 122.1(5) . .
C45 N32 C48 125.5(5) . .
C49 N33 C50 111.9(5) . .
C49 N33 C47 119.4(5) . .
C50 N33 C47 128.7(5) . .
C49 N34 C51 111.5(5) . .
C49 N34 C53 121.4(5) . .
C51 N34 C53 125.7(5) . .
C52 N35 C48 123.9(5) . .
C52 N35 C50 110.9(5) . .
C48 N35 C50 125.0(5) . .
C52 N36 C51 111.9(5) . .
C52 N36 C54 123.7(5) . .
C51 N36 C54 124.4(5) . .
C55 N37 C53 127.6(6) . .
C55 N37 C56 109.3(5) . .
C53 N37 C56 122.5(5) . .
C55 N38 C57 111.6(5) . .
C55 N38 C59 125.0(5) . .
C57 N38 C59 122.9(5) . .
C58 N39 C56 111.6(5) . .
C58 N39 C54 121.4(5) . .
C56 N39 C54 124.8(5) . .
C58 N40 C57 114.2(5) . .
C58 N40 C60 120.5(5) . .
C57 N40 C60 124.6(5) . .
C1 O1 Ce1 133.6(4) . .
C7 O2 Ce1 134.0(4) . .
C13 O3 Ce1 129.3(4) . .
C19 O4 Ce1 135.1(4) . .
C25 O5 Ce1 135.3(4) . .
C4 O6 K1 130.0(4) . .
C10 O7 K1 128.4(4) . .
C16 O8 K1 131.4(4) . .
C22 O9 K1 125.9(4) . .
C28 O10 K1 126.4(4) . .
C2 O11 H11 109.5 . .
C3 O12 H12 109.5 . .
C8 O13 H13 109.5 . .
C9 O14 H14 109.5 . .
C14 O15 H15 109.5 . .
C15 O16 H16 109.5 . .
C20 O17 H17 109.5 . .
C21 O18 H18 109.5 . .
C26 O19 H19 109.5 . .
C27 O21 H21 109.5 . .
C31 O21' Ce2 134.5(4) . .
C37 O22 Ce2 136.2(4) . .
C43 O23 Ce2 134.9(4) . .
C49 O24 Ce2 136.2(4) . .
C55 O25 Ce2 131.8(4) . .
C34 O26 K2 130.7(4) . .
C40 O27 K2 132.0(4) . .
C46 O28 K2 125.3(4) . .
C52 O29 K2 128.6(4) . .
C58 O30 K2 136.5(5) . .
C32 O31 H31 109.5 . .
C33 O32 H32 109.5 . .
C38 O33 H33 109.5 . .
C39 O34 H34 109.5 . .
C44 O35 H35 109.5 . .
C45 O36 H36 109.5 . .
C50 O37 H37 109.5 . .
C51 O38 H38 109.5 . .
C56 O39 H39 109.5 . .
C57 O40 H40 109.5 . .

loop_
_geom_bond_atom_site_label_1
_geom_bond_atom_site_label_2
_geom_bond_distance
_geom_bond_site_symmetry_2
O14W K1 3.159(11) 4_554
O16W K2 3.30(2) 4_545
O1W Ce1 2.542(5) .
O2W Ce1 2.645(5) .
O3W Ce1 2.569(5) .
O4W K1 2.822(9) 4_554
O5W Ce2 2.519(5) .
O6W Ce2 2.639(5) .
O7W Ce2 2.553(5) .
O8W K2 2.947(8) .
Ce1 O2 2.490(4) .
Ce1 O5 2.509(4) .
Ce1 O3 2.534(4) .
Ce1 O4 2.553(4) .
Ce1 O1 2.558(4) .
Ce1 Cl1 2.8197(19) .
Ce2 O24 2.512(4) .
Ce2 O22 2.529(4) .
Ce2 O25 2.532(4) .
Ce2 O21' 2.537(4) .
Ce2 O23 2.553(4) .
Ce2 Cl2 2.8151(19) .
K1 O8 2.726(6) .
K1 O10 2.780(6) .
K1 O6 2.785(6) .
K1 O4W 2.822(9) 4
K1 O9 2.889(5) .
K1 O7 2.911(5) .
K1 O14W 3.159(11) 4
K2 O30 2.726(6) .
K2 O27 2.734(5) .
K2 O28 2.808(5) .
K2 O29 2.872(5) .
K2 O26 2.934(5) .
K2 O16W 3.30(2) 4_564
O41 Mo5 1.701(4) .
O42 Mo12 1.688(4) .
O43 Mo21 1.665(4) .
O44 Mo13 1.703(5) .
O45 Mo16 1.687(4) .
O46 Mo14 1.638(4) .
O47 Mo9 1.700(4) .
O48 Mo7 1.684(5) .
O49 Mo10 1.665(4) .
O50 Mo25 1.691(4) .
O51 Mo15 1.682(4) .
O52 Mo24 1.683(5) .
O53 Mo24 1.848(4) .
O53 Mo14 2.025(5) .
O54 Mo16 1.854(4) .
O54 Mo13 2.001(4) .
O55 Mo13 1.845(4) .
O55 Mo21 2.010(4) .
O56 Mo21 1.848(4) .
O56 Mo5 1.970(4) .
O57 Mo9 1.838(4) .
O57 Mo16 1.978(4) .
O58 Mo16 1.784(4) .
O58 Mo14 2.018(4) .
O59 Mo24 1.832(4) .
O59 Mo13 1.993(4) .
O60 Mo13 1.832(3) .
O60 Mo15 1.988(3) .
O61 Mo15 1.869(4) .
O61 Mo25 2.023(4) .
O62 Mo14 1.857(4) .
O62 Mo10 1.976(4) .
O63 Mo10 1.862(4) .
O63 Mo24 2.001(4) .
O64 Mo7 1.862(4) .
O64 Mo9 1.998(4) .
O65 Mo25 1.830(4) .
O65 Mo7 1.981(4) .
O66 Mo5 1.847(4) .
O66 Mo12 2.014(4) .
O67 Mo12 1.828(4) .
O67 Mo21 2.011(4) .
O68 Mo21 1.847(4) .
O68 Mo16 2.004(4) .
O69 Mo25 1.853(4) .
O69 Mo12 1.979(4) .
O70 Mo5 1.853(4) .
O70 Mo7 2.020(4) .
O71 Mo7 1.771(4) .
O71 Mo10 2.030(4) .
O72 Mo10 1.835(4) .
O72 Mo25 1.963(4) .
O73 Mo9 1.886(4) .
O73 Mo5 1.989(4) .
O74 Mo12 1.849(4) .
O74 Mo15 2.028(4) .
O75 Mo14 1.837(4) .
O75 Mo9 1.975(4) .
O76 Mo15 1.797(4) .
O76 Mo24 2.019(4) .
O77 P1 1.544(4) .
O77 Mo21 2.422(4) .
O77 Mo16 2.428(3) .
O77 Mo13 2.429(4) .
O78 P1 1.540(4) .
O78 Mo5 2.420(4) .
O78 Mo7 2.434(4) .
O78 Mo9 2.446(4) .
O79 P1 1.528(4) .
O79 Mo25 2.421(3) .
O79 Mo12 2.429(4) .
O79 Mo15 2.448(4) .
O80 P1 1.532(4) .
O80 Mo24 2.418(4) .
O80 Mo10 2.439(3) .
O80 Mo14 2.461(4) .
O81 Mo20 1.677(4) .
O82 Mo8 1.686(4) .
O83 Mo26 1.643(5) .
O84 Mo19 1.681(4) .
O85 Mo17 1.645(4) .
O86 Mo6 1.669(4) .
O87 Mo3 1.667(5) .
O88 Mo11 1.664(5) .
O89 Mo4 1.652(5) .
O90 Mo18 1.672(4) .
O91 Mo11 1.850(4) .
O91 Mo20 2.009(4) .
O92 Mo18 1.881(5) .
O92 Mo11 1.977(4) .
O93 Mo3 1.837(4) .
O93 Mo11 1.993(4) .
O94 Mo18 1.829(4) .
O94 Mo6 1.977(4) .
O95 Mo17 1.881(5) .
O95 Mo3 2.014(4) .
O96 Mo6 1.847(4) .
O96 Mo17 1.994(4) .
O97 Mo22 1.825(5) .
O97 Mo17 1.981(5) .
O98 Mo17 1.862(4) .
O98 Mo19 1.944(4) .
O99 Mo20 1.839(4) .
O99 Mo18 2.026(4) .
O100 Mo23 1.792(4) .
O100 Mo18 2.012(5) .
O101 Mo20 1.842(4) .
O101 Mo26 1.980(4) .
O102 Mo8 1.833(3) .
O102 Mo20 1.994(4) .
O103 Mo11 1.834(4) .
O103 Mo4 1.990(4) .
O104 Mo19 1.849(4) .
O104 Mo8 1.985(4) .
O105 Mo26 1.856(4) .
O105 Mo22 1.997(5) .
O106 Mo22 1.890(4) .
O106 Mo23 1.997(4) .
O107 Mo23 1.859(4) .
O107 Mo26 1.988(4) .
O108 Mo26 1.869(4) .
O108 Mo8 1.980(4) .
O109 Mo3 1.863(4) .
O109 Mo6 2.025(4) .
O110 Mo6 1.829(4) .
O110 Mo23 1.985(4) .
O111 Mo19 1.847(4) .
O111 Mo22 1.965(4) .
O112 Mo4 1.874(4) .
O112 Mo19 1.995(5) .
O113 Mo4 1.840(4) .
O113 Mo3 1.983(4) .
O114 Mo8 1.843(4) .
O114 Mo4 2.018(4) .
O115 Mo22 1.690(5) .
O116 Mo23 1.667(4) .
O117 P2 1.519(4) .
O117 Mo6 2.422(4) .
O117 Mo17 2.427(4) .
O117 Mo3 2.484(5) .
O118 P2 1.521(4) .
O118 Mo11 2.430(4) .
O118 Mo20 2.443(4) .
O118 Mo18 2.450(3) .
O119 P2 1.518(5) .
O119 Mo22 2.443(4) .
O119 Mo26 2.445(5) .
O119 Mo23 2.467(4) .
O120 P2 1.531(4) .
O120 Mo8 2.415(4) .
O120 Mo19 2.423(3) .
O120 Mo4 2.461(4) .
C1 O1 1.255(7) .
C1 N1 1.334(8) .
C1 N2 1.361(7) .
C2 N3 1.380(9) .
C2 O11 1.395(7) .
C2 N1 1.484(8) .
C2 C3 1.609(9) .
C3 O12 1.398(7) .
C3 N2 1.435(8) .
C3 N4 1.433(9) .
C4 O6 1.270(8) .
C4 N4 1.351(8) .
C4 N3 1.400(8) .
C5 N2 1.410(8) .
C5 N5 1.472(8) .
C5 H5A 0.9800 .
C5 H5B 0.9800 .
C6 N4 1.436(8) .
C6 N7 1.465(8) .
C6 H6A 0.9800 .
C6 H6B 0.9800 .
C7 O2 1.263(7) .
C7 N6 1.337(8) .
C7 N5 1.363(7) .
C8 O13 1.393(6) .
C8 N5 1.425(8) .
C8 N7 1.451(8) .
C8 C9 1.576(8) .
C9 O14 1.379(7) .
C9 N8 1.426(8) .
C9 N6 1.480(8) .
C10 O7 1.212(7) .
C10 N8 1.362(8) .
C10 N7 1.385(8) .
C11 N9 1.425(7) .
C11 N6 1.431(7) .
C11 H11A 0.9800 .
C11 H11B 0.9800 .
C12 N8 1.441(7) .
C12 N11 1.457(7) .
C12 H12A 0.9800 .
C12 H12B 0.9800 .
C13 O3 1.200(7) .
C13 N10 1.394(7) .
C13 N9 1.409(7) .
C14 O15 1.369(7) .
C14 N9 1.433(8) .
C14 N11 1.479(8) .
C14 C15 1.597(8) .
C15 O16 1.374(7) .
C15 N10 1.426(8) .
C15 N12 1.470(8) .
C16 O8 1.283(8) .
C16 N11 1.320(8) .
C16 N12 1.340(8) .
C17 N13 1.444(8) .
C17 N10 1.472(7) .
C17 H17A 0.9800 .
C17 H17B 0.9800 .
C18 N15 1.402(8) .
C18 N12 1.457(7) .
C18 H18A 0.9800 .
C18 H18B 0.9800 .
C19 O4 1.252(7) .
C19 N14 1.307(8) .
C19 N13 1.396(8) .
C20 O17 1.395(7) .
C20 N15 1.427(8) .
C20 N13 1.436(8) .
C20 C21 1.602(9) .
C21 O18 1.363(6) .
C21 N14 1.458(8) .
C21 N16 1.484(8) .
C22 O9 1.216(8) .
C22 N15 1.362(8) .
C22 N16 1.366(8) .
C23 N17 1.407(7) .
C23 N14 1.479(8) .
C23 H23A 0.9800 .
C23 H23B 0.9800 .
C24 N19 1.415(8) .
C24 N16 1.450(8) .
C24 H24A 0.9800 .
C24 H24B 0.9800 .
C25 O5 1.274(7) .
C25 N18 1.336(8) .
C25 N17 1.364(7) .
C26 O19 1.386(7) .
C26 N19 1.466(8) .
C26 N17 1.470(8) .
C26 C27 1.585(8) .
C27 O21 1.394(7) .
C27 N20 1.407(8) .
C27 N18 1.476(8) .
C28 O10 1.248(8) .
C28 N20 1.375(8) .
C28 N19 1.380(8) .
C29 N1 1.422(8) .
C29 N18 1.440(8) .
C29 H29A 0.9800 .
C29 H29B 0.9800 .
C30 N3 1.473(8) .
C30 N20 1.479(8) .
C30 H30A 0.9800 .
C30 H30B 0.9800 .
C31 O21' 1.216(8) .
C31 N21 1.349(8) .
C31 N22 1.415(8) .
C32 O31 1.382(8) .
C32 N21 1.437(8) .
C32 N23 1.454(8) .
C32 C33 1.558(10) .
C33 O32 1.345(7) .
C33 N24 1.455(8) .
C33 N22 1.468(8) .
C34 O26 1.213(8) .
C34 N24 1.367(8) .
C34 N23 1.379(8) .
C35 N22 1.396(8) .
C35 N25 1.471(8) .
C35 H35A 0.9800 .
C35 H35B 0.9800 .
C36 N24 1.423(8) .
C36 N27 1.466(8) .
C36 H36A 0.9800 .
C36 H36B 0.9800 .
C37 O22 1.193(8) .
C37 N25 1.383(8) .
C37 N26 1.393(8) .
C38 O33 1.365(7) .
C38 N25 1.437(8) .
C38 N27 1.467(8) .
C38 C39 1.500(9) .
C39 O34 1.351(8) .
C39 N26 1.471(8) .
C39 N28 1.480(8) .
C40 O27 1.210(8) .
C40 N28 1.345(8) .
C40 N27 1.385(8) .
C41 N29 1.463(8) .
C41 N26 1.472(8) .
C41 H41A 0.9800 .
C41 H41B 0.9800 .
C42 N31 1.442(9) .
C42 N28 1.447(8) .
C42 H42A 0.9800 .
C42 H42B 0.9800 .
C43 O23 1.231(7) .
C43 N30 1.357(8) .
C43 N29 1.364(8) .
C44 O35 1.369(7) .
C44 N29 1.424(8) .
C44 N31 1.459(8) .
C44 C45 1.597(9) .
C45 O36 1.374(8) .
C45 N30 1.420(9) .
C45 N32 1.426(9) .
C46 O28 1.244(8) .
C46 N31 1.348(8) .
C46 N32 1.395(8) .
C47 N33 1.457(8) .
C47 N30 1.459(8) .
C47 H47A 0.9800 .
C47 H47B 0.9800 .
C48 N32 1.447(8) .
C48 N35 1.459(8) .
C48 H48A 0.9800 .
C48 H48B 0.9800 .
C49 O24 1.220(8) .
C49 N34 1.366(8) .
C49 N33 1.382(8) .
C50 O37 1.390(7) .
C50 N33 1.421(9) .
C50 N35 1.479(9) .
C50 C51 1.532(9) .
C51 O38 1.373(8) .
C51 N34 1.441(8) .
C51 N36 1.452(9) .
C52 O29 1.227(8) .
C52 N36 1.365(8) .
C52 N35 1.389(8) .
C53 N37 1.436(8) .
C53 N34 1.475(8) .
C53 H53A 0.9800 .
C53 H53B 0.9800 .
C54 N39 1.434(8) .
C54 N36 1.467(8) .
C54 H54A 0.9800 .
C54 H54B 0.9800 .
C55 N38 1.293(8) .
C55 O25 1.304(8) .
C55 N37 1.309(8) .
C56 O39 1.377(7) .
C56 N39 1.431(8) .
C56 N37 1.466(8) .
C56 C57 1.561(8) .
C57 O40 1.376(8) .
C57 N40 1.418(8) .
C57 N38 1.469(8) .
C58 O30 1.164(8) .
C58 N40 1.377(8) .
C58 N39 1.407(8) .
C59 N21 1.425(8) .
C59 N38 1.504(7) .
C59 H59A 0.9800 .
C59 H59B 0.9800 .
C60 N40 1.470(7) .
C60 N23 1.510(8) .
C60 H60A 0.9800 .
C60 H60B 0.9800 .
O11 H11 0.8300 .
O12 H12 0.8300 .
O13 H13 0.8300 .
O14 H14 0.8300 .
O15 H15 0.8300 .
O16 H16 0.8300 .
O17 H17 0.8300 .
O18 H18 0.8300 .
O19 H19 0.8300 .
O21 H21 0.8300 .
O31 H31 0.8300 .
O32 H32 0.8300 .
O33 H33 0.8300 .
O34 H34 0.8300 .
O35 H35 0.8300 .
O36 H36 0.8300 .
O37 H37 0.8300 .
O38 H38 0.8300 .
O39 H39 0.8300 .
O40 H40 0.8300 .

loop_
_platon_squeeze_void_nr
_platon_squeeze_void_average_x
_platon_squeeze_void_average_y
_platon_squeeze_void_average_z
_platon_squeeze_void_volume
_platon_squeeze_void_count_electrons
_platon_squeeze_void_content
1 0.048 -0.002 0.171 196 96 ' '
2 0.452 -0.002 0.671 196 97 ' '
3 0.548 0.002 0.171 196 96 ' '
4 0.952 0.002 0.671 196 97 ' '
5 0.686 0.036 0.350 8 6 ' '
6 0.814 0.036 0.850 8 6 ' '
7 0.201 0.485 0.600 190 92 ' '
8 0.299 0.485 0.100 190 92 ' '
9 0.701 0.514 0.600 190 92 ' '
10 0.799 0.514 0.100 190 92 ' '
11 0.062 0.471 0.440 21 17 ' '
12 0.438 0.471 0.940 21 17 ' '
13 0.562 0.529 0.440 21 17 ' '
14 0.938 0.529 0.940 21 17 ' '
15 0.186 0.964 0.350 8 6 ' '
16 0.314 0.964 0.850 8 6 ' '
